data_4118665
loop_
_publ_author_name
'Quan Gan'
'Yann Ferrand'
'Nagula Chandramouli'
'Brice Kauffmann'
'Christophe Aube'
'Didier Dubreuil'
'Ivan Huc'

_publ_section_title
;
 Identification of a Foldaxane Kinetic Byproduct during Guest-Induced
 Single to Double Helix Conversion
;
_journal_name_full 'Journal of the American Chemical Society'
_journal_page_first 15656
_journal_page_last 15659
_journal_paper_doi 10.1021/ja3064364
_journal_volume 134
_journal_year 2012
_chemical_formula_sum 'C179 H179 Cl9 N44 O28'
_chemical_formula_weight 3713.72
_space_group_IT_number 14
_symmetry_cell_setting monoclinic
_symmetry_space_group_name_Hall '-P 2yn'
_symmetry_space_group_name_H-M 'P 1 21/n 1'
_atom_sites_solution_hydrogens geom
_atom_sites_solution_primary direct
_atom_sites_solution_secondary difmap
_audit_creation_method SHELXL-97
_audit_update_record
;
2012-05-02 # Formatted by publCIF
;
_cell_angle_alpha 90.00
_cell_angle_beta 115.10(3)
_cell_angle_gamma 90.00
_cell_formula_units_Z 4
_cell_length_a 23.453(5)
_cell_length_b 37.806(8)
_cell_length_c 25.788(5)
_cell_measurement_temperature 100(2)
_cell_volume 20706(9)
_computing_structure_refinement 'SHELXL-97 (Sheldrick, 1997)'
_computing_structure_solution 'SUPERFLIP (Palatinus, 2007)'
_diffrn_ambient_temperature 100(2)
_diffrn_measured_fraction_theta_full 0.981
_diffrn_measured_fraction_theta_max 0.981
_diffrn_radiation_monochromator monochromator
_diffrn_radiation_source synchrotron
_diffrn_radiation_wavelength 0.82650
_diffrn_reflns_av_R_equivalents 0.1509
_diffrn_reflns_av_sigmaI/netI 0.1142
_diffrn_reflns_limit_h_max 23
_diffrn_reflns_limit_h_min -23
_diffrn_reflns_limit_k_max 37
_diffrn_reflns_limit_k_min -37
_diffrn_reflns_limit_l_max 25
_diffrn_reflns_limit_l_min -25
_diffrn_reflns_number 100361
_diffrn_reflns_theta_full 24.15
_diffrn_reflns_theta_max 24.15
_diffrn_reflns_theta_min 1.68
_exptl_absorpt_coefficient_mu 0.287
_exptl_absorpt_correction_type none
_exptl_crystal_colour colorless
_exptl_crystal_density_diffrn 1.220
_exptl_crystal_description needle
_exptl_crystal_F_000 8000
_exptl_crystal_size_max 0.1
_exptl_crystal_size_mid 0.05
_exptl_crystal_size_min 0.05
_refine_diff_density_max 0.981
_refine_diff_density_min -0.710
_refine_diff_density_rms 0.091
_refine_ls_extinction_coef 0.0088(10)
_refine_ls_extinction_expression Fc^*^=kFc[1+0.001xFc^2^\l^3^/sin(2\q)]^-1/4^
_refine_ls_extinction_method SHELXL
_refine_ls_goodness_of_fit_ref 1.455
_refine_ls_hydrogen_treatment constr
_refine_ls_matrix_type full
_refine_ls_number_parameters 2342
_refine_ls_number_reflns 20647
_refine_ls_number_restraints 23
_refine_ls_restrained_S_all 1.460
_refine_ls_R_factor_all 0.1773
_refine_ls_R_factor_gt 0.1554
_refine_ls_shift/su_max 0.084
_refine_ls_shift/su_mean 0.020
_refine_ls_structure_factor_coef Fsqd
_refine_ls_weighting_details 'calc w=1/[\s^2^(Fo^2^)+(0.2000P)^2^+0.0000P] where P=(Fo^2^+2Fc^2^)/3'
_refine_ls_weighting_scheme calc
_refine_ls_wR_factor_gt 0.3787
_refine_ls_wR_factor_ref 0.3959
_reflns_number_gt 14386
_reflns_number_total 20647
_reflns_threshold_expression >2sigma(I)
_cod_data_source_file ja3064364_si_002.cif
_cod_data_source_block pn2tn2p
_cod_original_cell_volume 20707(7)
_cod_database_code 4118665

loop_
_symmetry_equiv_pos_as_xyz
'x, y, z'
'-x+1/2, y+1/2, -z+1/2'
'-x, -y, -z'
'x-1/2, -y-1/2, z-1/2'

loop_
_atom_site_label
_atom_site_type_symbol
_atom_site_fract_x
_atom_site_fract_y
_atom_site_fract_z
_atom_site_U_iso_or_equiv
_atom_site_adp_type
_atom_site_occupancy
_atom_site_symmetry_multiplicity
_atom_site_calc_flag
_atom_site_refinement_flags
Cl2 Cl 0.41555(18) 0.26472(11) 0.0329(2) 0.1581(14) Uani 1 1 d .
N18 N 0.8100(3) 0.40897(14) 0.9377(2) 0.0582(15) Uani 1 1 d .
N14 N 0.5454(3) 0.26804(16) 0.9218(2) 0.0605(16) Uani 1 1 d .
H14 H 0.5719 0.2645 0.9073 0.073 Uiso 1 1 calc R
Cl11 Cl 0.6407(2) 0.55713(9) 0.72648(17) 0.184(2) Uani 1 1 d D
N9 N 0.7712(3) 0.27417(17) 0.6855(3) 0.0638(16) Uani 1 1 d .
H9 H 0.7517 0.2704 0.7067 0.077 Uiso 1 1 calc R
O17 O 0.3645(3) 0.18669(14) 0.7934(2) 0.0765(15) Uani 1 1 d .
N16 N 0.6263(3) 0.38069(15) 0.9456(2) 0.0590(15) Uani 1 1 d .
N7 N 0.6774(3) 0.38386(18) 0.6591(3) 0.0734(18) Uani 1 1 d .
N10 N 0.7545(3) 0.21222(16) 0.7288(3) 0.0603(16) Uani 1 1 d .
N19 N 0.9003(3) 0.39275(15) 0.9296(3) 0.0662(17) Uani 1 1 d .
N30 N 0.4738(3) 0.28723(18) 0.7694(3) 0.0655(17) Uani 1 1 d .
O9 O 0.6687(2) 0.46996(14) 0.9549(2) 0.0765(15) Uani 1 1 d .
N15 N 0.5817(3) 0.32474(15) 0.9337(2) 0.0536(14) Uani 1 1 d .
N8 N 0.7265(3) 0.32933(17) 0.6708(2) 0.0614(16) Uani 1 1 d .
N1 N 0.3276(3) 0.22077(17) 0.6121(3) 0.0778(19) Uani 1 1 d .
H1 H 0.3459 0.2318 0.5942 0.093 Uiso 1 1 calc R
Cl3 Cl 0.3738(3) 0.33228(13) 0.0531(4) 0.272(4) Uani 1 1 d .
N17 N 0.7189(3) 0.41983(15) 0.9458(2) 0.0647(17) Uani 1 1 d .
H17 H 0.7161 0.3972 0.9460 0.078 Uiso 1 1 calc R
N29 N 0.4898(3) 0.23305(18) 0.7374(3) 0.0637(16) Uani 1 1 d .
N22 N 0.9907(3) 0.23117(16) 1.0123(3) 0.0670(17) Uani 1 1 d .
H22 H 0.9736 0.2428 1.0307 0.080 Uiso 1 1 calc R
N20 N 0.9817(3) 0.34137(15) 0.9409(3) 0.0638(16) Uani 1 1 d .
H20 H 0.9544 0.3428 0.9548 0.077 Uiso 1 1 calc R
C023 C 0.5798(3) 0.35905(18) 0.9480(3) 0.0581(19) Uani 1 1 d .
N21 N 0.9914(3) 0.28498(18) 0.9734(3) 0.0642(16) Uani 1 1 d .
O10 O 0.9303(3) 0.49756(12) 0.8982(3) 0.0844(17) Uani 1 1 d .
N4 N 0.4017(4) 0.38840(17) 0.6760(3) 0.0746(18) Uani 1 1 d .
N5 N 0.4908(4) 0.40638(16) 0.6709(2) 0.0719(18) Uani 1 1 d .
O11 O 1.0338(3) 0.37566(14) 0.9013(3) 0.0936(18) Uani 1 1 d .
C029 C 0.7706(4) 0.43378(18) 0.9379(3) 0.0586(19) Uani 1 1 d .
O6 O 0.8318(3) 0.24652(17) 0.6469(3) 0.0901(17) Uani 1 1 d .
O8 O 0.4918(3) 0.41926(16) 0.9978(3) 0.0986(19) Uani 1 1 d .
C032 C 0.6850(3) 0.21667(17) 0.7944(3) 0.060(2) Uani 1 1 d .
H032 H 0.6960 0.2383 0.7840 0.072 Uiso 1 1 calc R
C033 C 0.5337(3) 0.3719(2) 0.9648(3) 0.067(2) Uani 1 1 d .
C034 C 0.6324(4) 0.18237(18) 0.8376(3) 0.063(2) Uani 1 1 d .
C035 C 0.3239(3) 0.1860(2) 0.6049(4) 0.063(2) Uani 1 1 d .
O4 O 0.3540(4) 0.49302(15) 0.6907(3) 0.106(2) Uani 1 1 d .
O1 O 0.3108(3) 0.16563(15) 0.6351(3) 0.0821(16) Uani 1 1 d .
C038 C 0.6723(4) 0.4384(2) 0.9532(3) 0.063(2) Uani 1 1 d .
N13 N 0.5725(3) 0.20788(14) 0.8843(2) 0.0583(16) Uani 1 1 d .
O22 O 0.6552(3) 0.12745(17) 1.0453(3) 0.105(2) Uani 1 1 d .
N3 N 0.3257(3) 0.33398(17) 0.6701(3) 0.0783(19) Uani 1 1 d .
H3 H 0.3588 0.3347 0.6635 0.094 Uiso 1 1 calc R
N28 N 0.5443(3) 0.19612(15) 0.6815(3) 0.0667(18) Uani 1 1 d .
H28 H 0.5461 0.2186 0.6874 0.080 Uiso 1 1 calc R
O13 O 0.7515(3) 0.24166(19) 0.5064(3) 0.105(2) Uani 1 1 d .
N26 N 0.6551(3) 0.22602(17) 0.5800(3) 0.0662(17) Uani 1 1 d .
N27 N 0.5993(3) 0.20893(17) 0.6302(3) 0.0634(16) Uani 1 1 d .
C046 C 1.0466(4) 0.2394(2) 0.9508(4) 0.074(2) Uani 1 1 d .
H046 H 1.0586 0.2157 0.9533 0.089 Uiso 1 1 calc R
N6 N 0.5832(4) 0.42030(18) 0.6636(3) 0.0777(19) Uani 1 1 d .
H6 H 0.5910 0.3981 0.6696 0.093 Uiso 1 1 calc R
O3 O 0.6250(3) 0.47169(15) 0.6458(3) 0.100(2) Uani 1 1 d .
N12 N 0.6512(3) 0.15275(17) 0.8241(3) 0.0730(18) Uani 1 1 d .
C050 C 0.7673(5) 0.3769(2) 0.6342(4) 0.084(3) Uani 1 1 d .
Cl12 Cl 0.7599(3) 0.55942(12) 0.8239(2) 0.224(3) Uani 1 1 d D
O052 O 0.5826(3) 0.31963(17) 0.7708(3) 0.0999(18) Uani 1 1 d .
O16 O 0.5037(3) 0.14541(17) 0.7010(2) 0.0839(16) Uani 1 1 d .
N39 N 0.7478(3) 0.21785(19) 0.9779(3) 0.0745(19) Uani 1 1 d .
N42 N 0.6650(3) 0.3430(2) 1.0883(3) 0.0740(18) Uani 1 1 d .
O056 O 0.6554(3) 0.29624(17) 0.8798(3) 0.106(2) Uani 1 1 d .
O21 O 0.8424(3) 0.15461(17) 0.9059(3) 0.0880(17) Uani 1 1 d .
C058 C 0.8587(4) 0.41894(17) 0.9277(3) 0.064(2) Uani 1 1 d .
N31 N 0.4635(3) 0.34330(18) 0.7994(3) 0.081(2) Uani 1 1 d .
H31 H 0.4966 0.3484 0.7945 0.097 Uiso 1 1 calc R
C060 C 0.7906(4) 0.2118(2) 0.6992(4) 0.070(2) Uani 1 1 d .
C061 C 0.6248(4) 0.41344(19) 0.9587(3) 0.069(2) Uani 1 1 d .
C062 C 0.5335(4) 0.20546(19) 0.9091(3) 0.0589(19) Uani 1 1 d .
C063 C 0.8711(4) 0.45503(19) 0.9188(3) 0.072(2) Uani 1 1 d .
C064 C 0.7795(4) 0.47030(19) 0.9315(3) 0.073(2) Uani 1 1 d .
H064 H 0.7518 0.4869 0.9346 0.088 Uiso 1 1 calc R
C065 C 0.7236(4) 0.3632(2) 0.6547(3) 0.071(2) Uani 1 1 d .
O7 O 0.4762(3) 0.23873(14) 0.9490(3) 0.0929(19) Uani 1 1 d .
N25 N 0.6930(3) 0.2790(2) 0.5354(3) 0.0750(19) Uani 1 1 d .
H25 H 0.6728 0.2795 0.5565 0.090 Uiso 1 1 calc R
C068 C 0.9482(4) 0.40102(18) 0.9173(3) 0.073(2) Uani 1 1 d .
N2 N 0.3231(3) 0.27651(18) 0.6445(3) 0.0681(17) Uani 1 1 d .
C070 C 0.6479(4) 0.21503(19) 0.8242(3) 0.065(2) Uani 1 1 d .
H070 H 0.6339 0.2356 0.8348 0.078 Uiso 1 1 calc R
C071 C 0.9845(4) 0.18291(19) 1.0736(4) 0.079(2) Uani 1 1 d .
N41 N 0.6362(3) 0.28596(19) 1.0630(3) 0.0696(17) Uani 1 1 d .
H41 H 0.6565 0.2878 1.0421 0.083 Uiso 1 1 calc R
O5 O 0.8034(4) 0.42469(18) 0.6000(4) 0.131(3) Uani 1 1 d .
O12 O 1.0093(3) 0.17568(15) 0.9926(3) 0.0900(17) Uani 1 1 d .
O23 O 0.5841(3) 0.24624(17) 1.0910(3) 0.0966(18) Uani 1 1 d .
C076 C 0.7463(3) 0.1821(2) 0.7504(3) 0.064(2) Uani 1 1 d .
O077 O 0.6795(3) 0.30045(16) 0.7456(3) 0.1039(19) Uani 1 1 d .
C078 C 0.7693(4) 0.3091(2) 0.6666(3) 0.066(2) Uani 1 1 d .
C079 C 0.5145(4) 0.23899(18) 0.9286(3) 0.067(2) Uani 1 1 d .
Cl1 Cl 0.4548(2) 0.2921(2) 0.1465(2) 0.234(3) Uani 1 1 d .
C081 C 0.5859(4) 0.1462(2) 0.6458(4) 0.079(2) Uani 1 1 d .
H081 H 0.5704 0.1294 0.6629 0.094 Uiso 1 1 calc R
N24 N 0.6530(4) 0.3338(2) 0.5078(3) 0.082(2) Uani 1 1 d .
N36 N 0.8646(3) 0.2971(2) 0.8296(3) 0.082(2) Uani 1 1 d .
C084 C 0.4067(4) 0.2004(2) 0.7759(4) 0.070(2) Uani 1 1 d .
C085 C 0.4354(4) 0.1810(2) 0.7496(3) 0.068(2) Uani 1 1 d .
H085 H 0.4274 0.1569 0.7430 0.082 Uiso 1 1 calc R
Cl4 Cl 0.6274(5) 0.06655(16) 0.7768(3) 0.393(8) Uani 1 1 d .
C087 C 0.7053(4) 0.1846(2) 0.7804(3) 0.066(2) Uani 1 1 d .
C088 C 0.2677(4) 0.2312(2) 0.6696(3) 0.073(2) Uani 1 1 d .
H088 H 0.2579 0.2074 0.6703 0.087 Uiso 1 1 calc R
N37 N 0.8544(3) 0.2432(2) 0.8676(3) 0.0758(19) Uani 1 1 d .
C090 C 0.5188(6) 0.4691(2) 0.6735(4) 0.087(3) Uani 1 1 d .
H090 H 0.5471 0.4862 0.6733 0.104 Uiso 1 1 calc R
N11 N 0.6885(4) 0.15321(17) 0.7964(3) 0.079(2) Uani 1 1 d .
N32 N 0.5224(4) 0.40528(17) 0.8135(3) 0.086(2) Uani 1 1 d .
N43 N 0.7078(4) 0.3971(2) 1.1171(3) 0.088(2) Uani 1 1 d .
H43 H 0.7403 0.3881 1.1146 0.105 Uiso 1 1 calc R
C094 C 0.9952(3) 0.1966(2) 1.0217(4) 0.069(2) Uani 1 1 d .
C095 C 0.9923(4) 0.3720(2) 0.9193(4) 0.071(2) Uani 1 1 d .
C096 C 0.6581(4) 0.3743(2) 1.1091(4) 0.077(2) Uani 1 1 d .
C097 C 0.4893(3) 0.3143(2) 0.9506(3) 0.0627(19) Uani 1 1 d .
H097 H 0.4585 0.2985 0.9497 0.075 Uiso 1 1 calc R
C098 C 0.4163(4) 0.2373(2) 0.7826(3) 0.071(2) Uani 1 1 d .
C099 C 0.8267(4) 0.48029(19) 0.9214(4) 0.073(2) Uani 1 1 d .
H099 H 0.8318 0.5042 0.9157 0.087 Uiso 1 1 calc R
C100 C 0.3357(4) 0.1719(2) 0.5541(4) 0.076(2) Uani 1 1 d .
N38 N 0.8074(3) 0.20592(18) 0.9294(3) 0.0733(18) Uani 1 1 d .
H38 H 0.8094 0.2286 0.9272 0.088 Uiso 1 1 calc R
C102 C 0.5089(4) 0.1772(2) 0.7038(3) 0.067(2) Uani 1 1 d .
C103 C 0.5385(4) 0.3027(2) 0.9359(3) 0.065(2) Uani 1 1 d .
N23 N 0.5988(5) 0.3857(2) 0.4799(3) 0.099(3) Uani 1 1 d .
H23 H 0.5757 0.3756 0.4939 0.119 Uiso 1 1 calc R
C106 C 0.6261(4) 0.3176(2) 1.0849(3) 0.069(2) Uani 1 1 d .
N40 N 0.6853(3) 0.23402(18) 1.0229(3) 0.0706(18) Uani 1 1 d .
O2 O 0.2590(4) 0.37037(16) 0.6901(3) 0.105(2) Uani 1 1 d .
N35 N 0.8040(5) 0.4103(2) 0.7828(3) 0.095(3) Uani 1 1 d .
C111 C 0.2703(4) 0.1694(2) 0.5041(4) 0.081(2) Uani 1 1 d .
H11A H 0.2742 0.1611 0.4706 0.121 Uiso 1 1 calc R
H11B H 0.2509 0.1924 0.4967 0.121 Uiso 1 1 calc R
H11C H 0.2447 0.1532 0.5138 0.121 Uiso 1 1 calc R
C112 C 0.5367(4) 0.4082(2) 0.9805(4) 0.075(2) Uani 1 1 d .
C113 C 0.5902(4) 0.17850(19) 0.8667(3) 0.063(2) Uani 1 1 d .
C114 C 1.0093(3) 0.2518(2) 0.9769(3) 0.063(2) Uani 1 1 d .
C115 C 1.0650(4) 0.2638(3) 0.9211(4) 0.084(3) Uani 1 1 d .
H115 H 1.0894 0.2564 0.9026 0.101 Uiso 1 1 calc R
C116 C 0.7667(4) 0.1566(2) 0.9650(4) 0.077(2) Uani 1 1 d .
H116 H 0.7864 0.1401 0.9512 0.093 Uiso 1 1 calc R
C117 C 0.4605(4) 0.2521(2) 0.7624(3) 0.065(2) Uani 1 1 d .
C118 C 0.4390(5) 0.41532(19) 0.6766(3) 0.070(2) Uani 1 1 d .
O15 O 0.6810(3) 0.12073(19) 0.5494(3) 0.105(2) Uani 1 1 d .
C120 C 0.7999(4) 0.2449(2) 0.6746(4) 0.074(2) Uani 1 1 d .
C121 C 0.4785(4) 0.1986(2) 0.7322(3) 0.064(2) Uani 1 1 d .
C122 C 0.6071(5) 0.3808(3) 1.1244(4) 0.095(3) Uani 1 1 d .
H122 H 0.6012 0.4030 1.1371 0.114 Uiso 1 1 calc R
C123 C 0.5113(5) 0.1728(2) 0.9180(4) 0.082(2) Uani 1 1 d .
H123 H 0.4849 0.1716 0.9365 0.099 Uiso 1 1 calc R
C124 C 0.4007(4) 0.2949(3) 0.8124(3) 0.077(2) Uani 1 1 d .
H124 H 0.3812 0.3104 0.8279 0.092 Uiso 1 1 calc R
C125 C 0.9619(4) 0.4357(2) 0.9054(4) 0.078(2) Uani 1 1 d .
H125 H 0.9961 0.4400 0.8970 0.093 Uiso 1 1 calc R
C126 C 0.3011(4) 0.3005(2) 0.6696(3) 0.068(2) Uani 1 1 d .
C127 C 0.5811(4) 0.4283(2) 0.9773(4) 0.075(2) Uani 1 1 d .
H127 H 0.5838 0.4521 0.9873 0.090 Uiso 1 1 calc R
C128 C 0.6406(6) 0.4019(2) 0.8077(3) 0.089(3) Uani 1 1 d .
H128 H 0.6248 0.3806 0.8144 0.107 Uiso 1 1 calc R
C129 C 0.8674(4) 0.2082(3) 0.8738(3) 0.080(3) Uani 1 1 d .
C130 C 0.7609(6) 0.4136(3) 0.6194(4) 0.093(3) Uani 1 1 d .
C131 C 0.6259(5) 0.4396(2) 0.6503(3) 0.081(3) Uani 1 1 d .
C132 C 0.7163(7) 0.4353(3) 0.7909(3) 0.105(4) Uani 1 1 d .
C133 C 0.6983(4) 0.3108(3) 0.5129(3) 0.080(2) Uani 1 1 d .
C134 C 0.4459(4) 0.3064(2) 0.7927(4) 0.070(2) Uani 1 1 d .
C135 C 1.0077(3) 0.3085(2) 0.9442(3) 0.062(2) Uani 1 1 d .
C136 C 0.6415(4) 0.1627(2) 0.5910(4) 0.080(2) Uani 1 1 d .
C137 C 0.8170(4) 0.1812(3) 0.6893(4) 0.088(3) Uani 1 1 d .
H137 H 0.8412 0.1816 0.6685 0.106 Uiso 1 1 calc R
C138 C 0.4878(4) 0.3483(2) 0.9656(3) 0.070(2) Uani 1 1 d .
H138 H 0.4568 0.3560 0.9764 0.084 Uiso 1 1 calc R
C139 C 0.6486(4) 0.2245(2) 1.0469(4) 0.074(2) Uani 1 1 d .
C140 C 0.6326(4) 0.1992(2) 0.6010(3) 0.065(2) Uani 1 1 d .
C141 C 0.3057(4) 0.2426(2) 0.6450(3) 0.066(2) Uani 1 1 d .
C142 C 0.5533(6) 0.4355(2) 0.8173(4) 0.093(3) Uani 1 1 d .
C143 C 0.6118(6) 0.4333(2) 0.8076(4) 0.094(3) Uani 1 1 d .
C144 C 0.9234(4) 0.4631(2) 0.9066(3) 0.074(2) Uani 1 1 d .
C145 C 0.6891(4) 0.2171(2) 0.5511(4) 0.075(2) Uani 1 1 d .
C146 C 0.6924(6) 0.4025(2) 0.7979(4) 0.087(3) Uani 1 1 d .
H146 H 0.7122 0.3816 0.7958 0.105 Uiso 1 1 calc R
C147 C 0.4217(5) 0.4515(2) 0.6800(4) 0.082(3) Uani 1 1 d .
N33 N 0.6341(5) 0.4647(2) 0.8032(3) 0.104(3) Uani 1 1 d .
O20 O 0.9720(4) 0.1956(2) 0.8031(3) 0.127(3) Uani 1 1 d .
C150 C 0.5773(4) 0.1840(2) 0.6510(3) 0.070(2) Uani 1 1 d .
C151 C 0.3656(6) 0.4580(2) 0.6853(4) 0.092(3) Uani 1 1 d .
C152 C 1.0480(4) 0.2990(2) 0.9184(4) 0.071(2) Uani 1 1 d .
H152 H 1.0624 0.3157 0.9004 0.085 Uiso 1 1 calc R
C153 C 0.3467(5) 0.1502(2) 0.7801(4) 0.095(3) Uani 1 1 d .
H15A H 0.3827 0.1349 0.7995 0.114 Uiso 1 1 calc R
H15B H 0.3309 0.1462 0.7392 0.114 Uiso 1 1 calc R
C154 C 0.5742(5) 0.3220(3) 1.1012(4) 0.090(3) Uani 1 1 d .
H154 H 0.5468 0.3036 1.0988 0.108 Uiso 1 1 calc R
N34 N 0.6852(5) 0.4659(2) 0.7933(3) 0.104(3) Uani 1 1 d .
Cl6 Cl 0.6902(6) 0.06309(17) 0.8979(3) 0.314(5) Uani 1 1 d .
C157 C 0.3879(4) 0.2592(2) 0.8069(4) 0.077(2) Uani 1 1 d .
H157 H 0.3596 0.2498 0.8198 0.092 Uiso 1 1 calc R
C158 C 0.5284(5) 0.4327(2) 0.6686(3) 0.078(2) Uani 1 1 d .
C159 C 0.9191(4) 0.2455(3) 0.8157(4) 0.089(3) Uani 1 1 d .
C160 C 0.7152(6) 0.4336(3) 0.6244(4) 0.101(3) Uani 1 1 d .
H160 H 0.7108 0.4575 0.6148 0.121 Uiso 1 1 calc R
N50 N 0.8679(4) 0.3506(2) 0.7954(3) 0.095(2) Uani 1 1 d .
H50 H 0.8386 0.3559 0.8058 0.114 Uiso 1 1 calc R
C162 C 0.9823(5) 0.5461(2) 0.8778(4) 0.095(3) Uani 1 1 d .
H162 H 0.9406 0.5544 0.8510 0.113 Uiso 1 1 calc R
C163 C 0.3477(5) 0.39627(19) 0.6793(4) 0.079(3) Uani 1 1 d .
C164 C 0.5685(5) 0.3540(3) 1.1198(4) 0.092(3) Uani 1 1 d .
H164 H 0.5356 0.3579 1.1303 0.110 Uiso 1 1 calc R
C165 C 0.7720(4) 0.1926(2) 0.9579(4) 0.074(2) Uani 1 1 d .
C166 C 0.9336(5) 0.2075(3) 0.8246(4) 0.097(3) Uani 1 1 d .
C167 C 0.3005(8) 0.5418(3) 0.7040(8) 0.140(5) Uani 1 1 d .
H167 H 0.2626 0.5483 0.7088 0.169 Uiso 1 1 calc R
C168 C 0.5680(5) 0.1445(2) 0.8740(4) 0.078(2) Uani 1 1 d .
H168 H 0.5802 0.1239 0.8617 0.094 Uiso 1 1 calc R
C169 C 0.3285(5) 0.4313(3) 0.6856(4) 0.099(3) Uani 1 1 d .
H169 H 0.2915 0.4353 0.6898 0.119 Uiso 1 1 calc R
C170 C 0.3044(5) 0.3659(2) 0.6795(4) 0.078(2) Uani 1 1 d .
C171 C 0.8386(4) 0.1867(3) 0.9051(4) 0.075(2) Uani 1 1 d .
C172 C 0.7148(5) 0.2465(2) 0.5296(4) 0.082(2) Uani 1 1 d .
C173 C 0.4979(5) 0.4547(2) 1.0180(5) 0.096(3) Uani 1 1 d .
H17A H 0.4926 0.4713 0.9875 0.115 Uiso 1 1 calc R
H17B H 0.5389 0.4585 1.0495 0.115 Uiso 1 1 calc R
C174 C 0.7125(4) 0.2076(2) 1.0040(3) 0.067(2) Uani 1 1 d .
C175 C 0.7029(4) 0.1708(2) 1.0130(4) 0.075(2) Uani 1 1 d .
C176 C 0.8145(4) 0.3212(3) 0.6469(4) 0.079(2) Uani 1 1 d .
H176 H 0.8442 0.3058 0.6444 0.095 Uiso 1 1 calc R
O18 O 0.3862(4) 0.36890(18) 0.8194(3) 0.112(2) Uani 1 1 d .
C178 C 0.6513(5) 0.3660(3) 0.4862(4) 0.089(3) Uani 1 1 d .
C179 C 0.4693(6) 0.4058(2) 0.8195(4) 0.088(3) Uani 1 1 d .
O24 O 0.6635(5) 0.4481(2) 1.1248(4) 0.131(3) Uani 1 1 d .
C181 C 0.2981(7) 0.5021(3) 0.6991(6) 0.122(4) Uani 1 1 d .
H18A H 0.2994 0.4913 0.7337 0.147 Uiso 1 1 calc R
H18B H 0.2601 0.4944 0.6668 0.147 Uiso 1 1 calc R
C182 C 0.9070(5) 0.1906(3) 0.8545(4) 0.087(3) Uani 1 1 d .
H182 H 0.9151 0.1667 0.8625 0.104 Uiso 1 1 calc R
C183 C 0.8891(5) 0.3160(3) 0.8017(4) 0.090(3) Uani 1 1 d .
C184 C 0.9799(5) 0.5072(2) 0.8828(5) 0.091(3) Uani 1 1 d .
H18C H 0.9730 0.4963 0.8466 0.109 Uiso 1 1 calc R
H18D H 1.0197 0.4987 0.9117 0.109 Uiso 1 1 calc R
C185 C 0.6614(4) 0.1627(2) 1.0398(4) 0.085(3) Uani 1 1 d .
C186 C 0.2612(4) 0.2928(2) 0.6943(4) 0.084(3) Uani 1 1 d .
H186 H 0.2459 0.3102 0.7106 0.101 Uiso 1 1 calc R
C187 C 0.9436(5) 0.1498(2) 1.0556(4) 0.103(3) Uani 1 1 d .
H18X H 0.9029 0.1558 1.0264 0.155 Uiso 1 1 calc R
H18Y H 0.9391 0.1403 1.0882 0.155 Uiso 1 1 calc R
H18Z H 0.9631 0.1326 1.0411 0.155 Uiso 1 1 calc R
C188 C 0.5278(5) 0.1438(2) 0.9004(4) 0.082(2) Uani 1 1 d .
H188 H 0.5120 0.1222 0.9057 0.098 Uiso 1 1 calc R
C189 C 0.9494(6) 0.2104(3) 1.0940(4) 0.109(3) Uani 1 1 d .
H18U H 0.9742 0.2316 1.1060 0.164 Uiso 1 1 calc R
H18E H 0.9429 0.2008 1.1255 0.164 Uiso 1 1 calc R
H18F H 0.9095 0.2159 1.0631 0.164 Uiso 1 1 calc R
C190 C 0.7313(5) 0.1463(2) 0.9929(4) 0.089(3) Uani 1 1 d .
H190 H 0.7265 0.1224 0.9983 0.107 Uiso 1 1 calc R
C191 C 0.9432(5) 0.2671(4) 0.7838(5) 0.109(3) Uani 1 1 d .
H191 H 0.9687 0.2573 0.7681 0.131 Uiso 1 1 calc R
C192 C 0.8816(4) 0.2614(3) 0.8368(4) 0.081(3) Uani 1 1 d .
C193 C 0.6196(4) 0.2537(3) 1.0691(4) 0.079(2) Uani 1 1 d .
C194 C 0.6760(4) 0.1547(3) 0.5588(4) 0.088(3) Uani 1 1 d .
Cl5 Cl 0.7532(5) 0.04938(19) 0.8353(4) 0.294(4) Uani 1 1 d .
C196 C 0.7730(5) 0.4509(3) 1.1421(4) 0.102(3) Uani 1 1 d .
C197 C 0.6999(4) 0.1827(3) 0.5390(4) 0.093(3) Uani 1 1 d .
H197 H 0.7229 0.1784 0.5179 0.111 Uiso 1 1 calc R
C198 C 0.7034(7) 0.0682(3) 0.5048(6) 0.133(4) Uani 1 1 d .
H198 H 0.7286 0.0576 0.5424 0.159 Uiso 1 1 calc R
C199 C 0.8278(6) 0.4289(3) 1.1840(5) 0.123(4) Uani 1 1 d .
H19A H 0.8280 0.4062 1.1674 0.185 Uiso 1 1 calc R
H19B H 0.8230 0.4257 1.2189 0.185 Uiso 1 1 calc R
H19C H 0.8667 0.4409 1.1921 0.185 Uiso 1 1 calc R
O19 O 0.9304(4) 0.3767(2) 0.7531(4) 0.137(3) Uani 1 1 d .
C201 C 0.7696(4) 0.1502(2) 0.7419(4) 0.082(2) Uani 1 1 d .
H201 H 0.7611 0.1293 0.7562 0.098 Uiso 1 1 calc R
C202 C 0.6991(7) 0.3767(3) 0.4679(4) 0.109(4) Uani 1 1 d .
H202 H 0.6981 0.3986 0.4511 0.131 Uiso 1 1 calc R
C203 C 0.2447(4) 0.2570(2) 0.6935(3) 0.076(2) Uani 1 1 d .
H203 H 0.2175 0.2505 0.7096 0.091 Uiso 1 1 calc R
O14 O 0.6102(6) 0.4350(2) 0.4395(4) 0.173(4) Uani 1 1 d .
C205 C 0.4651(6) 0.4774(2) 0.6787(4) 0.096(3) Uani 1 1 d .
H205 H 0.4563 0.5011 0.6815 0.115 Uiso 1 1 calc R
Cl10 Cl 0.6638(4) 0.56065(14) 0.8465(2) 0.265(4) Uani 1 1 d D
C207 C 0.3676(5) 0.1352(2) 0.5688(4) 0.101(3) Uani 1 1 d .
H20A H 0.3750 0.1267 0.5371 0.151 Uiso 1 1 calc R
H20B H 0.3406 0.1189 0.5764 0.151 Uiso 1 1 calc R
H20C H 0.4070 0.1371 0.6021 0.151 Uiso 1 1 calc R
C208 C 0.6352(4) 0.1886(2) 1.0570(4) 0.087(3) Uani 1 1 d .
H208 H 0.6091 0.1838 1.0750 0.104 Uiso 1 1 calc R
C209 C 0.2952(7) 0.1422(3) 0.8003(5) 0.126(5) Uani 1 1 d .
H209 H 0.2842 0.1172 0.7915 0.151 Uiso 1 1 calc R
C210 C 0.8128(5) 0.3542(3) 0.6327(4) 0.090(3) Uani 1 1 d .
H210 H 0.8428 0.3629 0.6212 0.108 Uiso 1 1 calc R
C211 C 0.9281(4) 0.3022(4) 0.7767(4) 0.107(4) Uani 1 1 d .
H211 H 0.9430 0.3168 0.7561 0.128 Uiso 1 1 calc R
C212 C 0.7095(5) 0.4314(3) 1.1281(4) 0.091(3) Uani 1 1 d .
C213 C 0.3787(5) 0.1963(2) 0.5385(5) 0.102(3) Uani 1 1 d .
H21A H 0.3842 0.1864 0.5066 0.154 Uiso 1 1 calc R
H21B H 0.4189 0.1983 0.5707 0.154 Uiso 1 1 calc R
H21C H 0.3598 0.2192 0.5284 0.154 Uiso 1 1 calc R
C214 C 0.7478(5) 0.3200(3) 0.4959(4) 0.104(3) Uani 1 1 d .
H214 H 0.7789 0.3039 0.4984 0.124 Uiso 1 1 calc R
C215 C 0.6742(4) 0.4167(2) 0.6446(3) 0.073(2) Uani 1 1 d .
C216 C 0.4410(6) 0.4366(3) 0.8294(4) 0.107(3) Uani 1 1 d .
H216 H 0.4020 0.4362 0.8309 0.128 Uiso 1 1 calc R
C217 C 0.6158(5) 0.1374(2) 0.6165(4) 0.089(3) Uani 1 1 d .
H217 H 0.6211 0.1135 0.6114 0.106 Uiso 1 1 calc R
C218 C 0.7976(9) 0.4626(3) 0.5821(9) 0.180(7) Uani 1 1 d .
H21D H 0.7976 0.4782 0.6119 0.216 Uiso 1 1 calc R
H21E H 0.7599 0.4667 0.5472 0.216 Uiso 1 1 calc R
C219 C 0.7723(7) 0.4386(3) 0.7781(4) 0.103(3) Uani 1 1 d .
C220 C 0.4601(6) 0.4046(3) 0.4229(5) 0.134(4) Uani 1 1 d .
H22A H 0.4706 0.3826 0.4435 0.201 Uiso 1 1 calc R
H22B H 0.4562 0.4009 0.3847 0.201 Uiso 1 1 calc R
H22C H 0.4210 0.4133 0.4214 0.201 Uiso 1 1 calc R
C221 C 0.3494(8) 0.5555(3) 0.7511(6) 0.150(6) Uani 1 1 d .
H22D H 0.3502 0.5447 0.7851 0.224 Uiso 1 1 calc R
H22E H 0.3440 0.5805 0.7527 0.224 Uiso 1 1 calc R
H22F H 0.3884 0.5508 0.7486 0.224 Uiso 1 1 calc R
C223 C 0.7053(6) 0.1111(3) 0.5088(7) 0.134(4) Uani 1 1 d .
H22G H 0.7481 0.1195 0.5213 0.161 Uiso 1 1 calc R
H22H H 0.6796 0.1213 0.4716 0.161 Uiso 1 1 calc R
C224 C 1.0475(4) 0.1745(3) 1.1192(4) 0.111(4) Uani 1 1 d .
H22X H 1.0727 0.1956 1.1297 0.167 Uiso 1 1 calc R
H22Y H 1.0676 0.1571 1.1053 0.167 Uiso 1 1 calc R
H22Z H 1.0431 0.1653 1.1520 0.167 Uiso 1 1 calc R
C225 C 0.7466(7) 0.3522(4) 0.4767(5) 0.123(4) Uani 1 1 d .
H225 H 0.7799 0.3592 0.4684 0.148 Uiso 1 1 calc R
C226 C 0.4754(7) 0.4671(3) 0.8369(4) 0.104(4) Uani 1 1 d .
H226 H 0.4621 0.4877 0.8481 0.125 Uiso 1 1 calc R
C227 C 0.5288(7) 0.4677(3) 0.8280(4) 0.112(4) Uani 1 1 d .
H227 H 0.5490 0.4890 0.8289 0.134 Uiso 1 1 calc R
C228 C 0.7686(8) 0.4888(4) 1.1676(6) 0.159(6) Uani 1 1 d .
H22U H 0.7326 0.5013 1.1406 0.238 Uiso 1 1 calc R
H22V H 0.8061 0.5020 1.1746 0.238 Uiso 1 1 calc R
H22I H 0.7646 0.4858 1.2028 0.238 Uiso 1 1 calc R
C229 C 0.7814(6) 0.4558(3) 1.0879(5) 0.115(3) Uani 1 1 d .
H22J H 0.7474 0.4698 1.0613 0.173 Uiso 1 1 calc R
H22K H 0.7817 0.4332 1.0712 0.173 Uiso 1 1 calc R
H22L H 0.8206 0.4677 1.0965 0.173 Uiso 1 1 calc R
C231 C 0.8063(5) 0.1504(3) 0.7111(5) 0.099(3) Uani 1 1 d .
H231 H 0.8234 0.1293 0.7055 0.119 Uiso 1 1 calc R
C232 C 0.5121(7) 0.4316(3) 0.4534(5) 0.116(4) Uani 1 1 d .
C233 C 0.9988(6) 0.5631(2) 0.9361(4) 0.119(4) Uani 1 1 d .
H23A H 0.9983 0.5884 0.9324 0.178 Uiso 1 1 calc R
H23B H 1.0400 0.5555 0.9626 0.178 Uiso 1 1 calc R
H23C H 0.9685 0.5561 0.9500 0.178 Uiso 1 1 calc R
C234 C 0.8408(7) 0.4737(4) 0.7502(6) 0.137(5) Uani 1 1 d .
H234 H 0.8542 0.4948 0.7404 0.165 Uiso 1 1 calc R
C235 C 0.4352(6) 0.3713(2) 0.8125(4) 0.097(3) Uani 1 1 d .
C236 C 0.7898(8) 0.4726(3) 0.7627(5) 0.132(5) Uani 1 1 d .
H236 H 0.7668 0.4929 0.7613 0.159 Uiso 1 1 calc R
O237 O 0.7568(4) 0.3158(4) 0.8564(5) 0.205(6) Uani 1 1 d .
C238 C 0.8707(7) 0.4434(4) 0.7528(5) 0.129(4) Uani 1 1 d .
H238 H 0.9046 0.4437 0.7430 0.155 Uiso 1 1 calc R
C239 C 0.6855(12) 0.0711(4) 0.8345(6) 0.201(9) Uani 1 1 d .
H239 H 0.6958 0.0963 0.8356 0.242 Uiso 1 1 calc R
C240 C 1.0291(7) 0.5552(3) 0.8536(7) 0.143(5) Uani 1 1 d .
H24A H 1.0309 0.5804 0.8501 0.214 Uiso 1 1 calc R
H24B H 1.0162 0.5445 0.8166 0.214 Uiso 1 1 calc R
H24C H 1.0700 0.5466 0.8789 0.214 Uiso 1 1 calc R
C241 C 0.8548(7) 0.4122(3) 0.7687(5) 0.120(4) Uani 1 1 d .
C242 C 0.6154(7) 0.1172(3) 1.0742(6) 0.135(4) Uani 1 1 d .
H24D H 0.5716 0.1232 1.0514 0.162 Uiso 1 1 calc R
H24E H 0.6296 0.1282 1.1116 0.162 Uiso 1 1 calc R
C245 C 0.6370(6) 0.0564(3) 0.4827(6) 0.134(4) Uani 1 1 d .
H24X H 0.6352 0.0312 0.4790 0.201 Uiso 1 1 calc R
H24Y H 0.6132 0.0670 0.4459 0.201 Uiso 1 1 calc R
H24F H 0.6197 0.0635 0.5088 0.201 Uiso 1 1 calc R
C248 C 0.3216(8) 0.1455(4) 0.8636(5) 0.170(7) Uani 1 1 d .
H24G H 0.3583 0.1308 0.8807 0.255 Uiso 1 1 calc R
H24H H 0.2906 0.1380 0.8765 0.255 Uiso 1 1 calc R
H24I H 0.3328 0.1697 0.8744 0.255 Uiso 1 1 calc R
C250 C 0.3820(7) 0.4639(6) 0.9770(12) 0.299(18) Uani 1 1 d .
H25A H 0.3914 0.4815 0.9548 0.448 Uiso 1 1 calc R
H25B H 0.3459 0.4712 0.9827 0.448 Uiso 1 1 calc R
H25C H 0.3733 0.4417 0.9570 0.448 Uiso 1 1 calc R
C251 C 0.2924(9) 0.5593(3) 0.6475(6) 0.173(7) Uani 1 1 d .
H25D H 0.2554 0.5500 0.6167 0.260 Uiso 1 1 calc R
H25E H 0.3286 0.5544 0.6405 0.260 Uiso 1 1 calc R
H25F H 0.2881 0.5844 0.6502 0.260 Uiso 1 1 calc R
C252 C 0.4424(6) 0.4594(4) 1.0390(9) 0.166(7) Uani 1 1 d .
H252 H 0.4491 0.4833 1.0552 0.199 Uiso 1 1 calc R
C253 C 0.2341(6) 0.1636(4) 0.7649(6) 0.142(5) Uani 1 1 d .
H25U H 0.2211 0.1592 0.7248 0.213 Uiso 1 1 calc R
H25V H 0.2422 0.1884 0.7725 0.213 Uiso 1 1 calc R
H25W H 0.2013 0.1564 0.7756 0.213 Uiso 1 1 calc R
C254 C 0.9932(8) 0.1603(4) 0.8202(7) 0.171(7) Uani 1 1 d D
H25G H 0.9629 0.1430 0.7964 0.205 Uiso 1 1 calc R
H25H H 1.0024 0.1561 0.8601 0.205 Uiso 1 1 calc R
C255 C 0.5202(7) 0.4358(3) 0.5147(5) 0.136(4) Uani 1 1 d .
H25X H 0.5305 0.4133 0.5337 0.203 Uiso 1 1 calc R
H25Y H 0.4817 0.4444 0.5147 0.203 Uiso 1 1 calc R
H25Z H 0.5535 0.4523 0.5344 0.203 Uiso 1 1 calc R
C256 C 0.5765(9) 0.4183(3) 0.4554(4) 0.136(6) Uani 1 1 d .
C258 C 0.8634(11) 0.4677(4) 0.5715(10) 0.210(10) Uani 1 1 d D
H258 H 0.8652 0.4922 0.5599 0.251 Uiso 1 1 calc R
C260 C 0.4950(8) 0.4661(3) 0.4223(5) 0.164(6) Uani 1 1 d .
H26A H 0.4922 0.4632 0.3843 0.246 Uiso 1 1 calc R
H26B H 0.5267 0.4834 0.4425 0.246 Uiso 1 1 calc R
H26C H 0.4551 0.4740 0.4202 0.246 Uiso 1 1 calc R
C261 C 0.3941(8) 0.2902(4) 0.0756(6) 0.155(5) Uani 1 1 d .
H261 H 0.3574 0.2791 0.0777 0.186 Uiso 1 1 calc R
C502 C 0.8921(7) 0.3779(3) 0.7724(5) 0.119(4) Uani 1 1 d .
C501 C 0.6264(12) 0.0740(4) 1.0793(10) 0.234(11) Uani 1 1 d DU
H501 H 0.5973 0.0683 1.0964 0.281 Uiso 1 1 calc R
C503 C 1.0546(9) 0.1605(5) 0.8098(8) 0.237(13) Uani 1 1 d D
H503 H 1.0725 0.1380 0.8283 0.284 Uiso 1 1 calc R
C500 C 0.4533(14) 0.4373(5) 1.0869(13) 0.258(16) Uani 1 1 d .
H50A H 0.4211 0.4413 1.1000 0.387 Uiso 1 1 calc R
H50B H 0.4937 0.4426 1.1171 0.387 Uiso 1 1 calc R
H50C H 0.4524 0.4129 1.0758 0.387 Uiso 1 1 calc R
C504 C 0.7322(11) 0.0603(5) 0.4631(12) 0.240(12) Uani 1 1 d .
H50X H 0.7738 0.0702 0.4774 0.361 Uiso 1 1 calc R
H50Y H 0.7065 0.0705 0.4265 0.361 Uiso 1 1 calc R
H50Z H 0.7345 0.0351 0.4590 0.361 Uiso 1 1 calc R
C600 C 0.5862(14) 0.0624(6) 1.0200(11) 0.277(13) Uani 1 1 d DU
H60A H 0.5848 0.0370 1.0185 0.416 Uiso 1 1 calc R
H60B H 0.6034 0.0711 0.9947 0.416 Uiso 1 1 calc R
H60C H 0.5444 0.0715 1.0084 0.416 Uiso 1 1 calc R
C800 C 1.1113(10) 0.1846(6) 0.8443(10) 0.236(10) Uani 1 1 d D
H80A H 1.1004 0.2002 0.8680 0.354 Uiso 1 1 calc R
H80B H 1.1222 0.1982 0.8184 0.354 Uiso 1 1 calc R
H80C H 1.1466 0.1703 0.8679 0.354 Uiso 1 1 calc R
C914 C 0.8508(13) 0.4440(6) 0.5209(10) 0.246(12) Uani 1 1 d D
H91A H 0.8152 0.4528 0.4882 0.369 Uiso 1 1 calc R
H91B H 0.8421 0.4204 0.5295 0.369 Uiso 1 1 calc R
H91C H 0.8871 0.4436 0.5127 0.369 Uiso 1 1 calc R
C940 C 0.687(2) 0.0596(12) 1.1277(17) 0.65(6) Uani 1 1 d DU
H94A H 0.6861 0.0342 1.1273 0.980 Uiso 1 1 calc R
H94B H 0.6905 0.0680 1.1639 0.980 Uiso 1 1 calc R
H94C H 0.7230 0.0675 1.1219 0.980 Uiso 1 1 calc R
C915 C 0.9230(12) 0.4603(18) 0.628(2) 0.72(8) Uani 1 1 d D
H91D H 0.9247 0.4770 0.6569 1.079 Uiso 1 1 calc R
H91E H 0.9600 0.4626 0.6215 1.079 Uiso 1 1 calc R
H91F H 0.9208 0.4368 0.6412 1.079 Uiso 1 1 calc R
C910 C 1.0179(13) 0.1470(7) 0.7506(11) 0.324(18) Uani 1 1 d D
H91G H 0.9750 0.1433 0.7443 0.486 Uiso 1 1 calc R
H91H H 1.0357 0.1251 0.7458 0.486 Uiso 1 1 calc R
H91I H 1.0193 0.1640 0.7235 0.486 Uiso 1 1 calc R
C980 C 0.6842(8) 0.5405(4) 0.7966(6) 0.61(5) Uani 1 1 d D
H980 H 0.6846 0.5146 0.7987 0.737 Uiso 1 1 calc R

loop_
_atom_site_aniso_label
_atom_site_aniso_U_11
_atom_site_aniso_U_22
_atom_site_aniso_U_33
_atom_site_aniso_U_23
_atom_site_aniso_U_13
_atom_site_aniso_U_12
Cl2 0.142(3) 0.161(3) 0.215(4) 0.011(3) 0.118(3) 0.004(2)
N18 0.061(4) 0.045(4) 0.057(4) -0.003(3) 0.014(3) -0.012(3)
N14 0.056(4) 0.061(4) 0.056(4) 0.001(3) 0.015(3) -0.002(3)
Cl11 0.236(5) 0.102(2) 0.125(3) -0.0133(19) -0.009(3) -0.020(2)
N9 0.056(4) 0.065(4) 0.068(4) -0.010(3) 0.025(3) -0.006(3)
O17 0.072(3) 0.083(4) 0.073(3) 0.001(3) 0.031(3) -0.024(3)
N16 0.054(4) 0.047(4) 0.060(4) 0.009(3) 0.008(3) 0.007(3)
N7 0.078(5) 0.057(4) 0.068(4) 0.005(3) 0.014(4) -0.013(4)
N10 0.048(3) 0.062(4) 0.057(4) -0.011(3) 0.009(3) 0.011(3)
N19 0.065(4) 0.052(4) 0.071(4) 0.003(3) 0.019(3) -0.022(4)
N30 0.065(4) 0.054(4) 0.057(4) 0.011(3) 0.005(3) -0.004(3)
O9 0.082(4) 0.038(3) 0.094(4) 0.003(3) 0.022(3) 0.002(3)
N15 0.050(3) 0.051(4) 0.056(3) 0.002(3) 0.018(3) 0.001(3)
N8 0.053(4) 0.059(4) 0.061(4) -0.011(3) 0.013(3) -0.010(3)
N1 0.083(5) 0.059(5) 0.081(5) -0.014(4) 0.025(4) -0.015(3)
Cl3 0.237(6) 0.146(4) 0.558(13) 0.026(5) 0.289(8) -0.014(3)
N17 0.066(4) 0.049(3) 0.061(4) -0.005(3) 0.010(3) 0.001(3)
N29 0.059(4) 0.065(5) 0.057(4) 0.004(3) 0.014(3) -0.012(3)
N22 0.069(4) 0.048(4) 0.072(4) 0.010(3) 0.019(3) 0.014(3)
N20 0.061(4) 0.042(4) 0.083(4) 0.006(3) 0.025(3) 0.000(3)
C023 0.060(5) 0.045(5) 0.059(5) -0.012(3) 0.017(4) -0.001(4)
N21 0.056(4) 0.057(4) 0.063(4) 0.003(3) 0.009(3) 0.005(3)
O10 0.098(4) 0.039(3) 0.111(4) -0.001(3) 0.039(4) -0.018(3)
N4 0.098(5) 0.048(4) 0.064(4) -0.005(3) 0.020(4) 0.004(4)
N5 0.100(5) 0.043(4) 0.053(4) -0.004(3) 0.014(4) 0.003(4)
O11 0.095(4) 0.057(3) 0.139(5) -0.013(3) 0.061(4) -0.017(3)
C029 0.058(5) 0.038(4) 0.057(4) 0.001(3) 0.003(4) 0.011(4)
O6 0.071(4) 0.109(5) 0.098(4) -0.012(3) 0.043(4) 0.006(3)
O8 0.089(4) 0.079(4) 0.136(5) -0.020(4) 0.056(4) 0.012(3)
C032 0.061(4) 0.032(4) 0.065(5) -0.003(3) 0.006(4) 0.003(3)
C033 0.052(5) 0.067(5) 0.073(5) 0.003(4) 0.017(4) 0.009(4)
C034 0.077(5) 0.030(4) 0.066(5) -0.011(3) 0.015(4) 0.006(4)
C035 0.060(5) 0.038(5) 0.073(5) 0.002(4) 0.012(4) -0.005(3)
O4 0.157(6) 0.044(4) 0.120(5) 0.001(3) 0.061(5) 0.018(3)
O1 0.074(4) 0.064(3) 0.084(4) -0.001(3) 0.011(3) -0.004(3)
C038 0.068(5) 0.048(5) 0.063(5) 0.006(4) 0.018(4) 0.004(4)
N13 0.065(4) 0.041(4) 0.054(4) -0.009(3) 0.011(3) -0.011(3)
O22 0.115(5) 0.079(5) 0.122(5) 0.012(4) 0.051(4) -0.015(4)
N3 0.078(4) 0.049(4) 0.085(5) -0.014(3) 0.013(4) 0.001(3)
N28 0.078(4) 0.047(3) 0.058(4) 0.005(3) 0.013(4) -0.015(3)
O13 0.097(5) 0.123(5) 0.110(5) 0.002(4) 0.060(4) -0.008(4)
N26 0.049(4) 0.075(4) 0.058(4) 0.007(3) 0.006(3) -0.001(3)
N27 0.053(4) 0.069(4) 0.055(4) 0.003(3) 0.011(3) -0.012(3)
C046 0.060(5) 0.063(5) 0.077(5) 0.003(5) 0.006(5) 0.010(4)
N6 0.101(6) 0.054(4) 0.061(4) 0.002(3) 0.018(4) 0.000(4)
O3 0.135(5) 0.045(4) 0.106(5) 0.011(3) 0.039(4) -0.007(3)
N12 0.089(5) 0.055(4) 0.072(4) 0.008(3) 0.030(4) 0.005(3)
C050 0.085(6) 0.077(7) 0.088(6) -0.020(5) 0.035(5) -0.025(5)
Cl12 0.326(7) 0.115(3) 0.186(4) 0.011(3) 0.064(5) 0.002(4)
O052 0.096(4) 0.103(4) 0.105(4) -0.003(4) 0.047(4) -0.017(3)
O16 0.090(4) 0.069(4) 0.088(4) 0.000(3) 0.034(3) -0.015(3)
N39 0.056(4) 0.093(5) 0.054(4) -0.003(4) 0.003(4) -0.017(4)
N42 0.054(4) 0.084(5) 0.070(4) 0.000(4) 0.013(3) 0.000(4)
O056 0.100(4) 0.095(4) 0.122(5) -0.043(4) 0.045(4) -0.007(3)
O21 0.095(4) 0.065(4) 0.095(4) -0.002(3) 0.030(3) 0.015(3)
C058 0.070(5) 0.032(4) 0.064(5) -0.004(3) 0.004(4) 0.007(4)
N31 0.082(5) 0.062(5) 0.072(4) 0.011(3) 0.007(4) -0.008(4)
C060 0.050(4) 0.070(6) 0.071(5) -0.016(4) 0.008(4) 0.007(4)
C061 0.080(5) 0.037(5) 0.072(5) -0.012(4) 0.013(4) 0.012(4)
C062 0.060(5) 0.057(5) 0.054(4) 0.005(4) 0.018(4) -0.010(4)
C063 0.079(6) 0.043(5) 0.078(5) 0.007(4) 0.018(5) -0.007(4)
C064 0.076(6) 0.045(5) 0.082(6) 0.007(4) 0.018(5) 0.000(4)
C065 0.076(6) 0.073(6) 0.057(5) -0.007(4) 0.022(4) -0.015(5)
O7 0.126(5) 0.066(4) 0.121(5) 0.007(3) 0.086(5) -0.002(3)
N25 0.067(4) 0.092(6) 0.062(4) 0.020(4) 0.024(3) -0.017(4)
C068 0.093(6) 0.036(4) 0.074(5) -0.003(4) 0.020(5) -0.006(4)
N2 0.061(4) 0.059(4) 0.060(4) -0.004(3) 0.002(3) 0.001(3)
C070 0.068(5) 0.050(5) 0.073(5) -0.007(4) 0.027(4) 0.006(4)
C071 0.092(6) 0.046(4) 0.075(6) 0.006(4) 0.012(5) 0.009(4)
N41 0.053(4) 0.077(5) 0.069(4) -0.001(4) 0.017(3) 0.009(4)
O5 0.179(7) 0.084(5) 0.164(7) 0.009(4) 0.107(6) -0.041(5)
O12 0.102(4) 0.053(3) 0.116(5) -0.003(3) 0.046(4) 0.002(3)
O23 0.071(4) 0.095(4) 0.123(5) 0.007(4) 0.040(4) -0.005(3)
C076 0.059(5) 0.048(5) 0.060(5) -0.004(4) 0.002(4) 0.005(4)
O077 0.106(5) 0.088(4) 0.121(5) 0.024(4) 0.051(4) 0.015(3)
C078 0.059(5) 0.082(6) 0.054(5) -0.016(4) 0.019(4) -0.015(5)
C079 0.087(6) 0.042(5) 0.054(5) 0.005(4) 0.013(4) -0.009(4)
Cl1 0.162(4) 0.384(8) 0.185(4) -0.066(5) 0.102(3) -0.118(5)
C081 0.076(6) 0.069(6) 0.092(6) 0.004(5) 0.037(5) -0.006(4)
N24 0.090(5) 0.090(6) 0.053(4) 0.016(4) 0.018(4) -0.025(5)
N36 0.064(4) 0.083(6) 0.073(5) -0.009(4) 0.002(4) -0.014(4)
C084 0.066(5) 0.058(5) 0.069(5) 0.010(4) 0.013(4) -0.011(4)
C085 0.066(5) 0.063(5) 0.065(5) 0.007(4) 0.017(4) -0.013(4)
Cl4 0.552(15) 0.156(4) 0.195(5) -0.057(4) -0.109(8) 0.135(7)
C087 0.070(5) 0.054(5) 0.053(4) 0.010(4) 0.006(4) 0.011(4)
C088 0.068(5) 0.057(5) 0.064(5) 0.009(4) -0.002(5) 0.002(4)
N37 0.063(4) 0.078(5) 0.050(4) -0.007(4) -0.012(3) -0.002(4)
C090 0.120(8) 0.037(5) 0.085(6) 0.009(4) 0.025(6) 0.007(5)
N11 0.095(5) 0.050(4) 0.068(4) -0.008(3) 0.011(4) 0.011(3)
N32 0.093(6) 0.054(5) 0.076(5) 0.003(3) 0.000(4) -0.011(4)
N43 0.099(5) 0.078(5) 0.091(5) -0.027(4) 0.044(4) -0.026(4)
C094 0.045(4) 0.059(6) 0.070(5) -0.001(5) -0.007(4) 0.015(4)
C095 0.075(6) 0.049(5) 0.077(5) -0.012(4) 0.022(5) -0.020(4)
C096 0.077(6) 0.071(6) 0.074(5) -0.002(5) 0.022(5) -0.005(5)
C097 0.050(4) 0.062(5) 0.072(5) -0.005(4) 0.021(4) -0.003(4)
C098 0.060(5) 0.078(6) 0.055(5) 0.005(4) 0.004(4) -0.004(5)
C099 0.086(6) 0.039(4) 0.089(6) -0.005(4) 0.033(5) -0.006(4)
C100 0.070(5) 0.059(5) 0.077(5) -0.010(4) 0.011(5) -0.001(4)
N38 0.063(4) 0.076(4) 0.058(4) 0.001(3) 0.003(4) -0.002(4)
C102 0.066(5) 0.059(6) 0.051(5) 0.001(4) 0.002(4) -0.010(4)
C103 0.082(6) 0.053(5) 0.050(4) -0.004(3) 0.020(4) 0.004(4)
N23 0.139(8) 0.071(5) 0.065(5) 0.021(4) 0.020(5) -0.020(5)
C106 0.055(5) 0.085(6) 0.064(5) 0.006(4) 0.024(4) -0.003(5)
N40 0.050(4) 0.085(5) 0.056(4) 0.002(3) 0.003(3) -0.008(4)
O2 0.103(5) 0.078(4) 0.128(6) 0.000(4) 0.044(5) 0.020(4)
N35 0.115(7) 0.063(6) 0.068(5) -0.002(4) 0.001(5) -0.027(5)
C111 0.055(5) 0.085(6) 0.075(5) -0.004(4) 0.001(4) 0.000(4)
C112 0.069(5) 0.054(5) 0.083(6) -0.010(4) 0.014(5) 0.000(5)
C113 0.064(5) 0.041(5) 0.070(5) 0.003(4) 0.017(4) -0.009(4)
C114 0.050(4) 0.061(5) 0.056(5) 0.008(4) 0.001(4) 0.009(4)
C115 0.067(5) 0.103(8) 0.071(6) -0.004(5) 0.019(5) 0.007(5)
C116 0.074(6) 0.059(6) 0.095(6) -0.009(4) 0.033(5) 0.004(4)
C117 0.056(5) 0.066(6) 0.052(4) 0.017(4) 0.003(4) -0.010(4)
C118 0.104(7) 0.037(5) 0.061(5) 0.000(3) 0.029(5) 0.006(5)
O15 0.102(5) 0.084(5) 0.127(5) 0.004(4) 0.046(4) 0.009(4)
C120 0.051(5) 0.078(6) 0.066(5) -0.019(5) 0.000(4) -0.003(4)
C121 0.068(5) 0.050(5) 0.052(4) 0.013(4) 0.004(4) -0.007(4)
C122 0.100(7) 0.105(8) 0.086(6) -0.030(5) 0.045(6) 0.006(6)
C123 0.110(7) 0.047(5) 0.087(6) -0.004(4) 0.039(5) -0.012(5)
C124 0.055(5) 0.096(7) 0.062(5) 0.006(4) 0.009(4) 0.005(5)
C125 0.084(6) 0.063(6) 0.087(6) -0.004(4) 0.038(5) -0.019(5)
C126 0.065(5) 0.055(6) 0.060(5) -0.003(4) 0.003(4) 0.005(4)
C127 0.082(6) 0.047(5) 0.088(6) -0.004(4) 0.027(5) 0.014(5)
C128 0.141(9) 0.028(5) 0.062(5) 0.003(3) 0.009(6) -0.019(5)
C129 0.068(6) 0.087(7) 0.046(5) 0.000(5) -0.014(4) -0.004(5)
C130 0.114(8) 0.074(7) 0.074(6) 0.004(5) 0.024(6) -0.027(6)
C131 0.102(7) 0.056(6) 0.055(5) 0.005(4) 0.006(5) -0.004(5)
C132 0.162(11) 0.057(7) 0.048(5) -0.003(4) -0.001(6) -0.024(7)
C133 0.070(6) 0.107(8) 0.055(5) -0.001(5) 0.017(5) -0.017(6)
C134 0.060(5) 0.061(6) 0.062(5) 0.016(4) -0.001(4) 0.000(4)
C135 0.044(4) 0.059(5) 0.060(5) -0.002(4) 0.000(4) -0.009(4)
C136 0.071(5) 0.069(6) 0.080(6) 0.010(5) 0.014(5) 0.004(4)
C137 0.076(6) 0.084(7) 0.097(7) -0.001(5) 0.030(5) 0.017(5)
C138 0.063(5) 0.065(5) 0.086(6) -0.008(4) 0.034(4) 0.001(4)
C139 0.061(5) 0.067(6) 0.068(5) -0.012(4) 0.002(5) -0.002(4)
C140 0.052(4) 0.069(6) 0.055(5) 0.013(4) 0.004(4) -0.002(4)
C141 0.052(5) 0.058(6) 0.063(5) 0.000(4) 0.000(4) -0.001(4)
C142 0.145(10) 0.038(6) 0.058(5) 0.004(4) 0.008(6) -0.014(6)
C143 0.123(9) 0.057(7) 0.063(6) 0.004(4) 0.001(6) -0.036(6)
C144 0.087(6) 0.051(6) 0.071(5) 0.004(4) 0.021(5) -0.014(5)
C145 0.061(5) 0.078(6) 0.071(5) 0.001(5) 0.013(5) -0.002(4)
C146 0.109(8) 0.058(6) 0.078(6) 0.007(4) 0.025(6) -0.022(5)
C147 0.119(8) 0.047(6) 0.077(6) 0.002(4) 0.039(5) 0.004(5)
N33 0.138(8) 0.058(5) 0.073(5) 0.012(3) 0.004(5) -0.027(5)
O20 0.095(5) 0.181(8) 0.116(5) 0.029(5) 0.056(5) 0.056(5)
C150 0.057(5) 0.082(7) 0.057(5) 0.000(4) 0.011(4) -0.004(4)
C151 0.118(8) 0.051(6) 0.085(6) -0.003(4) 0.021(6) -0.002(6)
C152 0.058(5) 0.061(5) 0.076(5) 0.006(4) 0.010(4) -0.004(4)
C153 0.110(7) 0.066(6) 0.109(7) -0.012(5) 0.046(6) -0.037(5)
C154 0.091(7) 0.076(6) 0.099(7) -0.001(5) 0.037(6) 0.001(5)
N34 0.128(7) 0.064(6) 0.080(5) 0.003(4) 0.006(5) -0.039(5)
Cl6 0.531(15) 0.170(5) 0.206(6) 0.012(4) 0.122(8) 0.098(7)
C157 0.073(5) 0.070(6) 0.082(6) -0.004(5) 0.029(5) -0.018(5)
C158 0.102(7) 0.059(6) 0.053(5) 0.003(4) 0.013(5) 0.011(5)
C159 0.054(5) 0.136(10) 0.060(5) 0.012(6) 0.009(5) 0.000(6)
C160 0.129(9) 0.054(5) 0.105(8) 0.010(5) 0.037(7) -0.015(6)
N50 0.089(5) 0.097(6) 0.067(5) -0.003(4) 0.004(4) -0.029(5)
C162 0.103(7) 0.066(6) 0.112(7) -0.013(5) 0.044(6) -0.035(5)
C163 0.111(7) 0.032(5) 0.073(5) -0.005(4) 0.017(5) 0.004(5)
C164 0.084(6) 0.099(8) 0.098(7) -0.024(6) 0.045(5) -0.033(6)
C165 0.058(5) 0.071(6) 0.065(5) -0.016(5) 0.001(4) 0.015(4)
C166 0.073(6) 0.119(9) 0.068(6) 0.025(6) 0.000(5) 0.014(6)
C167 0.199(14) 0.073(7) 0.190(14) 0.009(9) 0.121(13) 0.051(8)
C168 0.101(6) 0.045(5) 0.067(5) -0.005(4) 0.014(5) 0.001(4)
C169 0.118(8) 0.067(7) 0.107(7) 0.009(5) 0.042(6) 0.025(6)
C170 0.077(6) 0.057(6) 0.082(6) -0.005(4) 0.017(5) 0.011(5)
C171 0.056(5) 0.089(7) 0.065(5) -0.010(5) 0.013(4) 0.011(5)
C172 0.087(6) 0.068(6) 0.080(6) 0.006(5) 0.026(5) 0.003(5)
C173 0.105(7) 0.056(5) 0.141(8) -0.025(5) 0.066(6) 0.011(5)
C174 0.054(5) 0.067(6) 0.055(5) -0.007(4) -0.001(4) 0.005(4)
C175 0.066(5) 0.063(6) 0.078(6) -0.002(4) 0.013(5) -0.009(4)
C176 0.064(5) 0.077(6) 0.102(6) -0.010(5) 0.040(5) -0.015(4)
O18 0.086(5) 0.093(5) 0.140(6) 0.004(4) 0.031(5) 0.012(4)
C178 0.111(8) 0.084(7) 0.050(5) 0.009(5) 0.012(5) -0.013(7)
C179 0.113(8) 0.052(6) 0.069(6) 0.005(4) 0.010(6) 0.007(6)
O24 0.143(7) 0.101(5) 0.171(8) -0.032(5) 0.088(6) -0.025(5)
C181 0.168(11) 0.080(7) 0.158(10) 0.013(6) 0.106(9) 0.044(7)
C182 0.079(6) 0.086(6) 0.082(6) -0.004(5) 0.020(5) 0.021(5)
C183 0.086(7) 0.079(7) 0.071(6) 0.013(5) 0.001(6) -0.022(6)
C184 0.107(7) 0.053(5) 0.128(8) -0.001(5) 0.065(6) -0.019(5)
C185 0.076(6) 0.059(6) 0.086(6) -0.006(5) 0.002(5) -0.009(5)
C186 0.081(6) 0.068(6) 0.090(6) -0.019(5) 0.024(5) 0.003(5)
C187 0.109(7) 0.081(6) 0.092(7) 0.011(5) 0.016(6) 0.000(5)
C188 0.113(7) 0.046(5) 0.079(6) 0.001(4) 0.034(6) -0.015(5)
C189 0.150(9) 0.078(6) 0.097(7) 0.015(5) 0.051(7) 0.038(6)
C190 0.086(6) 0.056(5) 0.089(6) 0.002(5) 0.003(6) 0.002(5)
C191 0.082(7) 0.121(9) 0.096(8) 0.011(7) 0.011(6) 0.001(7)
C192 0.056(5) 0.105(8) 0.048(5) 0.000(5) -0.010(4) -0.017(5)
C193 0.055(5) 0.083(7) 0.085(6) 0.005(5) 0.016(5) -0.017(5)
C194 0.075(6) 0.084(8) 0.094(7) 0.015(5) 0.025(6) 0.010(5)
Cl5 0.382(11) 0.180(5) 0.276(8) -0.010(5) 0.097(8) -0.016(6)
C196 0.116(8) 0.086(7) 0.084(7) -0.012(5) 0.021(6) -0.030(6)
C197 0.075(6) 0.098(8) 0.099(7) -0.001(6) 0.032(5) -0.001(5)
C198 0.147(12) 0.119(10) 0.137(10) -0.018(8) 0.065(9) 0.002(8)
C199 0.120(9) 0.130(9) 0.121(8) -0.012(8) 0.052(8) -0.051(8)
O19 0.115(6) 0.134(7) 0.151(7) 0.009(5) 0.047(6) -0.050(5)
C201 0.084(6) 0.060(5) 0.095(6) -0.004(4) 0.032(5) 0.012(4)
C202 0.140(10) 0.100(8) 0.092(7) 0.020(6) 0.053(7) -0.044(8)
C203 0.069(5) 0.076(6) 0.066(5) -0.003(4) 0.012(4) 0.000(4)
O14 0.286(13) 0.084(5) 0.176(9) 0.042(5) 0.124(9) -0.033(6)
C205 0.143(10) 0.043(5) 0.073(6) -0.004(4) 0.019(6) 0.010(6)
Cl10 0.406(10) 0.159(4) 0.139(4) 0.010(3) 0.028(5) -0.060(5)
C207 0.108(7) 0.074(6) 0.095(7) 0.003(5) 0.018(6) 0.024(5)
C208 0.090(6) 0.069(6) 0.103(7) -0.006(5) 0.042(6) -0.019(5)
C209 0.181(13) 0.110(8) 0.126(10) -0.038(7) 0.104(10) -0.090(9)
C210 0.088(7) 0.098(8) 0.098(7) -0.018(6) 0.054(6) -0.025(6)
C211 0.055(5) 0.177(13) 0.080(7) 0.012(7) 0.020(5) -0.005(6)
C212 0.077(6) 0.105(9) 0.096(7) -0.004(6) 0.041(5) -0.001(6)
C213 0.109(7) 0.081(6) 0.125(8) -0.027(6) 0.057(7) -0.020(5)
C214 0.107(8) 0.113(8) 0.088(7) 0.017(6) 0.039(6) -0.030(6)
C215 0.095(6) 0.053(5) 0.062(5) 0.004(4) 0.025(5) -0.012(5)
C216 0.133(9) 0.069(7) 0.088(7) 0.005(5) 0.018(6) 0.021(7)
C217 0.088(6) 0.071(6) 0.100(7) 0.011(5) 0.033(6) 0.004(5)
C218 0.265(19) 0.104(9) 0.261(19) 0.048(10) 0.199(17) 0.001(10)
C219 0.125(9) 0.088(9) 0.073(6) 0.002(5) 0.020(6) -0.045(8)
C220 0.171(11) 0.087(7) 0.099(8) 0.007(6) 0.014(8) -0.022(7)
C221 0.230(16) 0.079(8) 0.118(10) -0.022(7) 0.053(11) 0.022(9)
C223 0.120(9) 0.121(9) 0.197(13) -0.011(9) 0.102(10) 0.003(7)
C224 0.074(6) 0.110(7) 0.093(7) 0.024(6) -0.019(5) -0.003(5)
C225 0.147(12) 0.130(11) 0.100(8) 0.006(8) 0.059(8) -0.057(10)
C226 0.154(11) 0.055(7) 0.071(6) 0.004(4) 0.017(7) 0.007(7)
C227 0.156(11) 0.073(8) 0.094(8) 0.004(5) 0.041(8) -0.028(7)
C228 0.185(13) 0.145(11) 0.162(12) -0.065(9) 0.088(11) -0.083(10)
C229 0.128(9) 0.119(8) 0.098(8) 0.006(6) 0.047(7) -0.024(7)
C231 0.100(7) 0.083(7) 0.122(8) -0.019(6) 0.054(7) 0.028(5)
C232 0.151(11) 0.071(7) 0.096(8) 0.013(6) 0.024(8) -0.004(7)
C233 0.138(9) 0.070(6) 0.095(7) -0.011(5) -0.002(7) -0.008(6)
C234 0.127(10) 0.083(9) 0.180(13) 0.002(8) 0.045(9) -0.068(8)
C235 0.106(8) 0.064(7) 0.076(6) -0.003(5) -0.004(6) 0.010(6)
C236 0.172(13) 0.070(7) 0.124(9) -0.003(6) 0.032(9) -0.059(8)
O237 0.106(6) 0.347(16) 0.154(8) -0.110(10) 0.046(6) -0.014(8)
C238 0.148(10) 0.083(8) 0.122(9) 0.009(7) 0.025(8) -0.062(8)
C239 0.36(3) 0.116(10) 0.114(11) 0.001(8) 0.093(14) 0.093(14)
C240 0.149(11) 0.080(7) 0.224(15) 0.011(8) 0.103(11) -0.017(7)
C241 0.110(9) 0.106(11) 0.091(7) 0.003(6) -0.008(7) -0.048(8)
C242 0.156(11) 0.084(7) 0.176(12) 0.008(7) 0.082(10) -0.030(7)
C245 0.133(11) 0.103(8) 0.135(10) 0.020(7) 0.027(8) -0.004(7)
C248 0.209(15) 0.219(15) 0.116(10) -0.052(10) 0.103(10) -0.126(13)
C250 0.104(11) 0.30(2) 0.42(4) -0.27(3) 0.036(16) 0.017(13)
C251 0.29(2) 0.105(9) 0.150(11) 0.064(8) 0.122(13) 0.088(11)
C252 0.099(9) 0.126(11) 0.261(19) -0.117(13) 0.067(11) 0.005(7)
C253 0.103(9) 0.194(13) 0.150(11) -0.021(10) 0.074(9) -0.041(9)
C254 0.194(15) 0.191(15) 0.186(14) 0.060(12) 0.136(13) 0.122(13)
C255 0.166(12) 0.126(9) 0.109(9) 0.031(7) 0.053(8) 0.006(8)
C256 0.222(16) 0.090(9) 0.073(7) 0.015(6) 0.039(8) -0.065(11)
C258 0.35(3) 0.103(10) 0.30(2) 0.003(12) 0.26(3) -0.046(13)
C260 0.214(15) 0.099(8) 0.116(9) 0.046(7) 0.010(9) -0.026(9)
C261 0.178(13) 0.183(14) 0.137(11) -0.021(9) 0.100(10) -0.070(11)
C502 0.126(10) 0.096(9) 0.097(8) 0.008(6) 0.012(7) -0.054(9)
C501 0.38(3) 0.172(15) 0.248(18) -0.065(15) 0.22(2) -0.170(18)
C503 0.29(3) 0.152(15) 0.160(16) -0.036(12) -0.015(18) 0.057(17)
C500 0.43(4) 0.113(12) 0.44(4) 0.009(17) 0.38(4) 0.018(16)
C504 0.26(2) 0.181(15) 0.41(3) -0.075(18) 0.27(3) -0.012(14)
C600 0.40(4) 0.191(19) 0.24(2) -0.016(16) 0.14(2) -0.08(2)
C800 0.23(2) 0.22(2) 0.33(3) -0.06(2) 0.19(2) -0.005(17)
C914 0.31(3) 0.25(2) 0.25(2) -0.021(19) 0.18(2) -0.13(2)
C940 0.93(12) 0.34(6) 0.32(4) -0.07(4) -0.10(5) -0.01(6)
C915 0.108(18) 1.13(16) 0.78(12) 0.61(12) 0.05(3) 0.13(4)
C910 0.30(4) 0.26(3) 0.33(4) -0.02(3) 0.06(3) 0.11(3)
C980 1.48(15) 0.24(3) 0.28(3) -0.18(2) 0.52(6) -0.50(6)

loop_
_atom_type_symbol
_atom_type_description
_atom_type_scat_dispersion_real
_atom_type_scat_dispersion_imag
_atom_type_scat_source
C C 0.0033 0.0016 'International Tables Vol C Tables 4.2.6.8 and 6.1.1.4'
H H 0.0000 0.0000 'International Tables Vol C Tables 4.2.6.8 and 6.1.1.4'
N N 0.0061 0.0033 'International Tables Vol C Tables 4.2.6.8 and 6.1.1.4'
O O 0.0106 0.0060 'International Tables Vol C Tables 4.2.6.8 and 6.1.1.4'
Cl Cl 0.1484 0.1585 'International Tables Vol C Tables 4.2.6.8 and 6.1.1.4'

loop_
_geom_angle_atom_site_label_1
_geom_angle_atom_site_label_2
_geom_angle_atom_site_label_3
_geom_angle
C029 N18 C058 117.4(6)
C079 N14 C103 126.6(7)
C120 N9 C078 128.9(7)
C084 O17 C153 117.9(7)
C061 N16 C023 116.6(6)
C215 N7 C065 118.2(8)
C076 N10 C060 117.9(7)
C068 N19 C058 118.8(6)
C134 N30 C117 118.7(7)
C103 N15 C023 118.2(6)
C078 N8 C065 118.2(7)
C035 N1 C141 129.5(8)
C038 N17 C029 127.5(6)
C121 N29 C117 117.3(7)
C094 N22 C114 130.2(7)
C095 N20 C135 130.4(7)
N15 C023 N16 115.8(6)
N15 C023 C033 122.2(7)
N16 C023 C033 122.0(6)
C114 N21 C135 121.4(7)
C144 O10 C184 117.5(7)
C118 N4 C163 117.5(7)
C118 N5 C158 117.7(7)
N18 C029 N17 112.3(6)
N18 C029 C064 123.9(8)
N17 C029 C064 123.8(7)
C112 O8 C173 115.7(7)
C070 C032 C087 117.8(7)
C023 C033 C138 118.5(7)
C023 C033 C112 118.0(8)
C138 C033 C112 123.6(8)
N12 C034 C070 123.3(8)
N12 C034 C113 115.1(7)
C070 C034 C113 121.5(7)
O1 C035 N1 123.8(8)
O1 C035 C100 120.4(7)
N1 C035 C100 115.8(8)
C151 O4 C181 118.2(9)
O9 C038 N17 125.8(7)
O9 C038 C061 123.5(7)
N17 C038 C061 110.7(7)
C062 N13 C113 119.1(6)
C185 O22 C242 115.6(8)
C170 N3 C126 128.6(8)
C102 N28 C150 129.4(7)
C145 N26 C140 117.1(7)
C150 N27 C140 117.4(7)
C115 C046 C114 116.7(8)
C131 N6 C158 128.4(7)
C034 N12 N11 120.1(6)
C210 C050 C130 125.9(10)
C210 C050 C065 118.0(9)
C130 C050 C065 116.1(10)
C165 N39 C174 116.8(8)
C106 N42 C096 118.8(7)
N18 C058 N19 116.4(6)
N18 C058 C063 123.5(7)
N19 C058 C063 120.0(8)
C235 N31 C134 129.3(9)
N10 C060 C137 123.1(9)
N10 C060 C120 118.7(7)
C137 C060 C120 118.2(9)
N16 C061 C127 124.9(8)
N16 C061 C038 118.2(7)
C127 C061 C038 116.8(7)
N13 C062 C123 121.5(7)
N13 C062 C079 117.9(7)
C123 C062 C079 120.5(8)
C144 C063 C058 119.6(8)
C144 C063 C099 125.3(7)
C058 C063 C099 115.0(8)
C099 C064 C029 119.1(8)
N8 C065 N7 117.0(7)
N8 C065 C050 120.6(9)
N7 C065 C050 122.4(8)
C172 N25 C133 130.0(8)
N19 C068 C125 124.3(8)
N19 C068 C095 117.6(7)
C125 C068 C095 118.0(9)
C126 N2 C141 117.5(8)
C034 C070 C032 118.5(7)
C224 C071 C187 110.6(7)
C224 C071 C094 106.5(8)
C187 C071 C094 108.9(7)
C224 C071 C189 111.6(8)
C187 C071 C189 107.3(9)
C094 C071 C189 111.8(7)
C193 N41 C106 130.0(8)
C130 O5 C218 115.2(9)
N10 C076 C201 123.3(8)
N10 C076 C087 114.5(7)
C201 C076 C087 122.0(8)
N8 C078 N9 115.7(7)
N8 C078 C176 123.9(8)
N9 C078 C176 120.3(8)
O7 C079 N14 126.2(7)
O7 C079 C062 121.1(7)
N14 C079 C062 112.7(8)
C217 C081 C150 116.3(9)
C178 N24 C133 121.2(9)
C183 N36 C192 115.8(9)
O17 C084 C085 123.1(7)
O17 C084 C098 116.1(8)
C085 C084 C098 120.6(8)
C084 C085 C121 118.0(8)
N11 C087 C032 119.9(8)
N11 C087 C076 116.1(7)
C032 C087 C076 124.0(7)
C141 C088 C203 116.2(8)
C129 N37 C192 114.5(8)
C205 C090 C158 115.2(9)
N12 N11 C087 120.5(6)
C179 N32 C142 119.2(9)
C212 N43 C096 125.7(8)
O12 C094 N22 122.9(8)
O12 C094 C071 119.8(7)
N22 C094 C071 117.3(8)
O11 C095 N20 123.7(8)
O11 C095 C068 122.8(7)
N20 C095 C068 113.5(8)
N42 C096 N43 111.7(8)
N42 C096 C122 121.4(8)
N43 C096 C122 126.8(9)
C138 C097 C103 119.4(7)
C157 C098 C084 124.7(8)
C157 C098 C117 119.5(8)
C084 C098 C117 115.8(9)
C064 C099 C063 121.0(7)
C111 C100 C213 110.4(8)
C111 C100 C207 111.0(7)
C213 C100 C207 107.4(8)
C111 C100 C035 105.0(7)
C213 C100 C035 112.9(7)
C207 C100 C035 110.2(7)
C171 N38 C165 126.8(8)
O16 C102 N28 123.5(8)
O16 C102 C121 121.5(8)
N28 C102 C121 115.1(7)
N15 C103 N14 113.7(7)
N15 C103 C097 122.4(7)
N14 C103 C097 123.8(7)
C256 N23 C178 132.6(11)
N42 C106 N41 115.5(7)
N42 C106 C154 122.8(8)
N41 C106 C154 121.7(8)
C139 N40 C174 117.7(7)
C219 N35 C241 117.6(10)
C127 C112 O8 125.5(7)
C127 C112 C033 118.7(8)
O8 C112 C033 115.7(8)
N13 C113 C168 121.4(8)
N13 C113 C034 117.5(6)
C168 C113 C034 121.0(8)
N21 C114 C046 122.5(8)
N21 C114 N22 113.5(7)
C046 C114 N22 123.9(7)
C152 C115 C046 121.4(9)
C190 C116 C165 117.1(8)
N29 C117 N30 117.2(7)
N29 C117 C098 123.7(7)
N30 C117 C098 119.0(8)
N5 C118 N4 115.4(7)
N5 C118 C147 122.9(9)
N4 C118 C147 121.7(10)
C194 O15 C223 118.3(8)
O6 C120 N9 123.0(8)
O6 C120 C060 122.2(8)
N9 C120 C060 114.8(9)
N29 C121 C085 124.3(8)
N29 C121 C102 118.4(7)
C085 C121 C102 117.1(7)
C164 C122 C096 117.4(9)
C188 C123 C062 119.9(9)
C157 C124 C134 115.1(8)
C144 C125 C068 118.6(8)
N2 C126 C186 124.1(7)
N2 C126 N3 112.2(8)
C186 C126 N3 123.6(8)
C112 C127 C061 119.8(8)
C146 C128 C143 118.0(9)
N37 C129 C182 125.2(9)
N37 C129 C171 117.8(9)
C182 C129 C171 116.9(9)
O5 C130 C160 126.4(9)
O5 C130 C050 112.9(11)
C160 C130 C050 120.6(10)
O3 C131 N6 124.0(9)
O3 C131 C215 123.7(9)
N6 C131 C215 112.3(7)
N34 C132 C146 119.2(13)
N34 C132 C219 118.2(10)
C146 C132 C219 122.6(12)
N24 C133 N25 113.9(8)
N24 C133 C214 121.3(9)
N25 C133 C214 124.8(10)
N30 C134 C124 126.9(8)
N30 C134 N31 115.1(8)
C124 C134 N31 118.0(9)
N21 C135 N20 114.7(8)
N21 C135 C152 120.6(7)
N20 C135 C152 124.7(8)
C194 C136 C140 118.2(9)
C194 C136 C217 125.8(9)
C140 C136 C217 116.0(9)
C231 C137 C060 117.5(9)
C097 C138 C033 119.2(7)
N40 C139 C208 125.7(8)
N40 C139 C193 117.7(8)
C208 C139 C193 116.5(9)
N27 C140 N26 115.8(7)
N27 C140 C136 121.8(8)
N26 C140 C136 122.4(9)
N2 C141 C088 124.3(8)
N2 C141 N1 110.9(8)
C088 C141 N1 124.5(7)
N32 C142 C227 119.7(13)
N32 C142 C143 116.4(9)
C227 C142 C143 123.8(10)
N33 C143 C128 124.7(13)
N33 C143 C142 112.7(11)
C128 C143 C142 122.5(9)
O10 C144 C125 126.8(8)
O10 C144 C063 114.8(8)
C125 C144 C063 118.4(7)
N26 C145 C197 124.5(8)
N26 C145 C172 116.8(8)
C197 C145 C172 118.7(9)
C128 C146 C132 118.9(11)
C151 C147 C205 126.3(9)
C151 C147 C118 118.2(9)
C205 C147 C118 115.5(10)
N34 N33 C143 117.9(10)
C166 O20 C254 113.6(9)
N27 C150 N28 114.1(7)
N27 C150 C081 125.5(8)
N28 C150 C081 120.4(8)
C169 C151 O4 124.8(11)
C169 C151 C147 120.6(9)
O4 C151 C147 114.5(9)
C115 C152 C135 117.2(8)
O17 C153 C209 107.4(8)
C164 C154 C106 115.6(9)
N33 N34 C132 121.1(9)
C098 C157 C124 120.8(8)
N5 C158 C090 125.7(10)
N5 C158 N6 113.3(7)
C090 C158 N6 121.0(10)
C192 C159 C191 117.4(11)
C192 C159 C166 121.0(10)
C191 C159 C166 121.6(11)
C130 C160 C215 117.8(9)
C183 N50 C502 123.3(12)
C184 C162 C240 109.0(9)
C184 C162 C233 109.6(8)
C240 C162 C233 112.6(9)
N4 C163 C169 124.5(9)
N4 C163 C170 118.7(7)
C169 C163 C170 116.7(10)
C154 C164 C122 123.9(10)
N39 C165 C116 125.5(10)
N39 C165 N38 113.0(8)
C116 C165 N38 121.4(8)
O20 C166 C182 130.1(11)
O20 C166 C159 114.9(11)
C182 C166 C159 114.9(11)
C221 C167 C181 116.0(13)
C221 C167 C251 113.5(14)
C181 C167 C251 111.4(12)
C188 C168 C113 116.6(8)
C151 C169 C163 117.4(11)
O2 C170 N3 125.6(8)
O2 C170 C163 122.8(8)
N3 C170 C163 111.6(9)
O21 C171 N38 125.2(9)
O21 C171 C129 120.5(8)
N38 C171 C129 114.3(9)
O13 C172 N25 123.3(8)
O13 C172 C145 122.8(9)
N25 C172 C145 113.8(9)
O8 C173 C252 104.8(8)
N39 C174 N40 116.7(8)
N39 C174 C175 122.4(8)
N40 C174 C175 120.9(9)
C190 C175 C174 117.3(9)
C190 C175 C185 125.1(9)
C174 C175 C185 117.5(9)
C210 C176 C078 117.9(9)
N24 C178 N23 113.9(9)
N24 C178 C202 120.1(11)
N23 C178 C202 125.9(10)
N32 C179 C216 125.0(10)
N32 C179 C235 117.0(9)
C216 C179 C235 117.9(12)
O4 C181 C167 104.0(10)
C166 C182 C129 121.3(10)
N36 C183 N50 111.3(11)
N36 C183 C211 124.5(10)
N50 C183 C211 124.0(11)
O10 C184 C162 110.2(8)
C208 C185 O22 127.2(10)
C208 C185 C175 120.3(8)
O22 C185 C175 112.5(9)
C126 C186 C203 115.8(8)
C123 C188 C168 121.5(8)
C175 C190 C116 120.8(8)
C211 C191 C159 119.2(12)
C159 C192 N37 123.0(10)
C159 C192 N36 124.8(10)
N37 C192 N36 112.2(9)
O23 C193 N41 124.6(9)
O23 C193 C139 120.3(9)
N41 C193 C139 115.1(9)
O15 C194 C197 126.3(10)
O15 C194 C136 115.5(9)
C197 C194 C136 118.1(9)
C229 C196 C199 108.8(10)
C229 C196 C212 109.4(8)
C199 C196 C212 109.9(8)
C229 C196 C228 109.1(9)
C199 C196 C228 112.2(9)
C212 C196 C228 107.4(10)
C145 C197 C194 119.6(10)
C245 C198 C504 112.1(14)
C245 C198 C223 108.7(10)
C504 C198 C223 103.4(12)
C076 C201 C231 117.9(9)
C225 C202 C178 116.2(10)
C088 C203 C186 122.0(9)
C090 C205 C147 123.1(8)
C185 C208 C139 117.9(9)
C248 C209 C153 109.6(11)
C248 C209 C253 116.8(13)
C153 C209 C253 111.1(9)
C176 C210 C050 121.3(9)
C191 C211 C183 118.4(11)
O24 C212 N43 123.2(9)
O24 C212 C196 119.8(10)
N43 C212 C196 116.8(10)
C225 C214 C133 116.6(12)
N7 C215 C160 124.9(9)
N7 C215 C131 119.1(8)
C160 C215 C131 116.0(8)
C226 C216 C179 115.0(12)
C081 C217 C136 123.0(9)
O5 C218 C258 100.9(11)
N35 C219 C236 123.0(14)
N35 C219 C132 116.2(10)
C236 C219 C132 120.8(14)
O15 C223 C198 106.9(10)
C214 C225 C202 124.5(12)
C227 C226 C216 121.1(11)
C226 C227 C142 119.6(10)
C137 C231 C201 120.3(8)
C260 C232 C255 110.7(11)
C260 C232 C220 109.5(10)
C255 C232 C220 109.1(12)
C260 C232 C256 109.4(12)
C255 C232 C256 107.7(10)
C220 C232 C256 110.4(10)
C238 C234 C236 117.2(11)
O18 C235 N31 124.0(9)
O18 C235 C179 121.7(10)
N31 C235 C179 114.3(12)
C234 C236 C219 118.0(14)
C234 C238 C241 124.0(16)
Cl4 C239 Cl6 127.3(18)
Cl4 C239 Cl5 112.3(9)
Cl6 C239 Cl5 102.9(10)
C238 C241 N35 120.1(14)
C238 C241 C502 121.8(16)
N35 C241 C502 118.0(11)
O22 C242 C501 101.0(10)
C500 C252 C173 110.6(13)
C500 C252 C250 132(2)
C173 C252 C250 99.8(15)
O20 C254 C503 99.6(13)
O14 C256 N23 116.4(17)
O14 C256 C232 125.3(13)
N23 C256 C232 118.3(11)
C914 C258 C915 118(4)
C914 C258 C218 102.5(16)
C915 C258 C218 110(2)
Cl3 C261 Cl2 115.5(8)
Cl3 C261 Cl1 107.6(8)
Cl2 C261 Cl1 111.2(10)
O19 C502 N50 130.3(15)
O19 C502 C241 120.9(12)
N50 C502 C241 108.6(14)
C600 C501 C242 101.7(18)
C600 C501 C940 134(2)
C242 C501 C940 118(2)
C910 C503 C800 141(2)
C910 C503 C254 90.0(18)
C800 C503 C254 122.1(17)
Cl10 C980 Cl12 94.3(7)
Cl10 C980 Cl11 112.5(10)
Cl12 C980 Cl11 108.1(7)

loop_
_geom_bond_atom_site_label_1
_geom_bond_atom_site_label_2
_geom_bond_distance
Cl2 C261 1.693(15)
N18 C029 1.317(9)
N18 C058 1.328(10)
N14 C079 1.368(10)
N14 C103 1.389(9)
Cl11 C980 1.772(15)
N9 C120 1.385(11)
N9 C078 1.403(10)
O17 C084 1.354(10)
O17 C153 1.440(10)
N16 C061 1.288(9)
N16 C023 1.385(9)
N7 C215 1.290(10)
N7 C065 1.378(11)
N10 C076 1.317(10)
N10 C060 1.357(10)
N19 C068 1.327(11)
N19 C058 1.376(10)
N30 C134 1.283(11)
N30 C117 1.357(10)
O9 C038 1.198(8)
N15 C103 1.332(10)
N15 C023 1.355(9)
N8 C078 1.303(10)
N8 C065 1.340(10)
N1 C035 1.325(10)
N1 C141 1.427(11)
Cl3 C261 1.689(17)
N17 C038 1.378(10)
N17 C029 1.416(10)
N29 C121 1.323(9)
N29 C117 1.333(10)
N22 C094 1.325(10)
N22 C114 1.404(10)
N20 C095 1.351(10)
N20 C135 1.372(10)
C023 C033 1.410(11)
N21 C114 1.312(9)
N21 C135 1.320(10)
O10 C144 1.340(9)
O10 C184 1.426(11)
N4 C118 1.337(11)
N4 C163 1.338(11)
N5 C118 1.328(11)
N5 C158 1.347(11)
O11 C095 1.251(10)
C029 C064 1.416(11)
O6 C120 1.236(10)
O8 C112 1.371(11)
O8 C173 1.423(10)
C032 C070 1.382(11)
C032 C087 1.406(10)
C033 C138 1.407(11)
C033 C112 1.425(11)
C034 N12 1.304(9)
C034 C070 1.373(11)
C034 C113 1.480(11)
C035 O1 1.223(9)
C035 C100 1.544(12)
O4 C151 1.371(11)
O4 C181 1.458(13)
C038 C061 1.512(12)
N13 C062 1.323(9)
N13 C113 1.331(9)
O22 C185 1.355(11)
O22 C242 1.471(14)
N3 C170 1.368(11)
N3 C126 1.389(11)
N28 C102 1.391(10)
N28 C150 1.395(10)
O13 C172 1.251(11)
N26 C145 1.346(11)
N26 C140 1.358(10)
N27 C150 1.295(10)
N27 C140 1.346(10)
C046 C115 1.380(12)
C046 C114 1.394(12)
N6 C131 1.394(12)
N6 C158 1.423(12)
O3 C131 1.219(10)
N12 N11 1.345(10)
C050 C210 1.383(13)
C050 C130 1.431(14)
C050 C065 1.433(12)
Cl12 C980 1.760(13)
O16 C102 1.206(9)
N39 C165 1.320(10)
N39 C174 1.327(11)
N42 C106 1.303(10)
N42 C096 1.337(10)
O21 C171 1.214(10)
C058 C063 1.435(11)
N31 C235 1.365(13)
N31 C134 1.446(11)
C060 C137 1.390(12)
C060 C120 1.461(12)
C061 C127 1.418(12)
C062 C123 1.397(11)
C062 C079 1.500(11)
C063 C144 1.422(12)
C063 C099 1.437(12)
C064 C099 1.296(11)
O7 C079 1.220(10)
N25 C172 1.364(11)
N25 C133 1.364(11)
C068 C125 1.415(11)
C068 C095 1.494(12)
N2 C126 1.338(10)
N2 C141 1.348(10)
C071 C224 1.482(12)
C071 C187 1.523(13)
C071 C094 1.550(13)
C071 C189 1.550(13)
N41 C193 1.309(11)
N41 C106 1.385(10)
O5 C130 1.356(13)
O5 C218 1.495(14)
O12 C094 1.231(10)
O23 C193 1.222(10)
C076 C201 1.380(11)
C076 C087 1.469(11)
C078 C176 1.429(12)
Cl1 C261 1.779(16)
C081 C217 1.273(12)
C081 C150 1.456(12)
N24 C178 1.335(12)
N24 C133 1.334(12)
N36 C183 1.306(12)
N36 C192 1.399(12)
C084 C085 1.357(12)
C084 C098 1.412(11)
C085 C121 1.431(11)
Cl4 C239 1.54(2)
C087 N11 1.368(10)
C088 C141 1.364(12)
C088 C203 1.380(12)
N37 C129 1.352(11)
N37 C192 1.393(12)
C090 C205 1.357(14)
C090 C158 1.409(12)
N32 C179 1.317(12)
N32 C142 1.335(12)
N43 C212 1.323(12)
N43 C096 1.394(11)
C096 C122 1.430(13)
C097 C138 1.347(10)
C097 C103 1.427(11)
C098 C157 1.368(12)
C098 C117 1.456(12)
C100 C111 1.533(11)
C100 C213 1.540(13)
C100 C207 1.546(12)
N38 C171 1.359(11)
N38 C165 1.414(11)
C102 C121 1.467(12)
N23 C256 1.382(16)
N23 C178 1.386(13)
C106 C154 1.457(13)
N40 C139 1.305(11)
N40 C174 1.381(10)
O2 C170 1.219(11)
N35 C219 1.278(14)
N35 C241 1.387(16)
C112 C127 1.319(12)
C113 C168 1.428(11)
C115 C152 1.381(12)
C116 C190 1.367(13)
C116 C165 1.388(12)
C118 C147 1.439(12)
O15 C194 1.323(11)
O15 C223 1.435(14)
C122 C164 1.332(13)
C123 C188 1.305(12)
C124 C157 1.378(12)
C124 C134 1.424(12)
C125 C144 1.384(12)
C126 C186 1.369(12)
C128 C146 1.342(14)
C128 C143 1.365(15)
C129 C182 1.394(13)
C129 C171 1.496(13)
C130 C160 1.362(15)
C131 C215 1.481(13)
C132 N34 1.382(15)
C132 C146 1.403(14)
C132 C219 1.489(17)
C133 C214 1.449(14)
C135 C152 1.413(12)
C136 C194 1.417(14)
C136 C140 1.434(12)
C136 C217 1.429(13)
C137 C231 1.363(14)
C139 C208 1.439(12)
C139 C193 1.531(13)
C142 C227 1.420(16)
C142 C143 1.499(16)
C143 N33 1.324(12)
C145 C197 1.383(13)
C145 C172 1.478(13)
C147 C151 1.402(14)
C147 C205 1.421(15)
N33 N34 1.328(13)
O20 C166 1.321(13)
O20 C254 1.427(16)
C151 C169 1.336(14)
C153 C209 1.534(15)
C154 C164 1.330(13)
Cl6 C239 1.619(16)
C159 C192 1.355(13)
C159 C191 1.433(15)
C159 C166 1.471(15)
C160 C215 1.425(14)
N50 C183 1.383(13)
N50 C502 1.423(15)
C162 C184 1.478(12)
C162 C240 1.515(16)
C162 C233 1.528(14)
C163 C169 1.430(13)
C163 C170 1.534(13)
C166 C182 1.343(14)
C167 C221 1.370(19)
C167 C181 1.505(16)
C167 C251 1.536(18)
C168 C188 1.377(13)
C173 C252 1.619(18)
C174 C175 1.446(12)
C175 C190 1.361(13)
C175 C185 1.445(13)
C176 C210 1.299(12)
O18 C235 1.239(13)
C178 C202 1.444(15)
C179 C216 1.416(14)
C179 C235 1.503(15)
O24 C212 1.222(12)
C183 C211 1.423(15)
C185 C208 1.329(13)
C186 C203 1.407(12)
C191 C211 1.366(16)
C194 C197 1.391(14)
Cl5 C239 1.78(2)
C196 C229 1.506(15)
C196 C199 1.528(16)
C196 C212 1.560(14)
C196 C228 1.597(17)
C198 C245 1.480(18)
C198 C504 1.52(2)
C198 C223 1.624(17)
O19 C502 1.199(16)
C201 C231 1.396(14)
C202 C225 1.392(17)
O14 C256 1.212(16)
Cl10 C980 1.727(13)
C209 C248 1.485(17)
C209 C253 1.560(19)
C214 C225 1.308(16)
C216 C226 1.374(16)
C218 C258 1.69(2)
C219 C236 1.453(16)
C220 C232 1.526(16)
C226 C227 1.365(16)
C232 C260 1.495(15)
C232 C255 1.517(17)
C232 C256 1.57(2)
C234 C238 1.330(19)
C234 C236 1.366(19)
C238 C241 1.354(16)
C241 C502 1.54(2)
C242 C501 1.65(2)
C250 C252 1.63(3)
C252 C500 1.42(3)
C254 C503 1.575(17)
C258 C914 1.505(16)
C258 C915 1.562(19)
C501 C600 1.48(2)
C501 C940 1.544(19)
C503 C910 1.489(16)
C503 C800 1.545(16)

loop_
_geom_torsion_atom_site_label_1
_geom_torsion_atom_site_label_2
_geom_torsion_atom_site_label_3
_geom_torsion_atom_site_label_4
_geom_torsion
C103 N15 C023 N16 179.2(6)
C103 N15 C023 C033 -0.2(10)
C061 N16 C023 N15 179.5(6)
C061 N16 C023 C033 -1.0(10)
C058 N18 C029 N17 176.7(6)
C058 N18 C029 C064 -3.9(10)
C038 N17 C029 N18 173.7(6)
C038 N17 C029 C064 -5.6(11)
N15 C023 C033 C138 -1.1(11)
N16 C023 C033 C138 179.5(7)
N15 C023 C033 C112 178.4(7)
N16 C023 C033 C112 -1.1(10)
C141 N1 C035 O1 -14.7(12)
C141 N1 C035 C100 163.9(7)
C029 N17 C038 O9 -1.0(12)
C029 N17 C038 C061 178.7(6)
C070 C034 N12 N11 1.2(11)
C113 C034 N12 N11 178.5(6)
C029 N18 C058 N19 178.0(6)
C029 N18 C058 C063 1.7(10)
C068 N19 C058 N18 177.0(6)
C068 N19 C058 C063 -6.6(10)
C076 N10 C060 C137 2.3(10)
C076 N10 C060 C120 179.6(6)
C023 N16 C061 C127 2.6(10)
C023 N16 C061 C038 -176.3(6)
O9 C038 C061 N16 167.1(7)
N17 C038 C061 N16 -12.6(9)
O9 C038 C061 C127 -12.0(11)
N17 C038 C061 C127 168.3(6)
C113 N13 C062 C123 1.0(10)
C113 N13 C062 C079 179.9(6)
N18 C058 C063 C144 -178.1(7)
N19 C058 C063 C144 5.7(11)
N18 C058 C063 C099 0.1(11)
N19 C058 C063 C099 -176.1(7)
N18 C029 C064 C099 4.4(11)
N17 C029 C064 C099 -176.3(7)
C078 N8 C065 N7 179.4(6)
C078 N8 C065 C050 -1.1(10)
C215 N7 C065 N8 178.9(6)
C215 N7 C065 C050 -0.6(11)
C210 C050 C065 N8 -1.0(11)
C130 C050 C065 N8 -178.6(7)
C210 C050 C065 N7 178.5(8)
C130 C050 C065 N7 0.9(11)
C058 N19 C068 C125 3.8(11)
C058 N19 C068 C095 -179.6(6)
N12 C034 C070 C032 0.5(11)
C113 C034 C070 C032 -176.7(6)
C087 C032 C070 C034 -0.9(10)
C060 N10 C076 C201 -3.6(10)
C060 N10 C076 C087 -178.4(6)
C065 N8 C078 N9 178.5(6)
C065 N8 C078 C176 1.5(10)
C120 N9 C078 N8 163.4(7)
C120 N9 C078 C176 -19.6(11)
C103 N14 C079 O7 -1.0(12)
C103 N14 C079 C062 -179.7(6)
N13 C062 C079 O7 176.1(7)
C123 C062 C079 O7 -5.1(11)
N13 C062 C079 N14 -5.1(9)
C123 C062 C079 N14 173.8(7)
C153 O17 C084 C085 -3.9(11)
C153 O17 C084 C098 171.5(7)
O17 C084 C085 C121 179.0(6)
C098 C084 C085 C121 3.8(11)
C070 C032 C087 N11 -0.3(10)
C070 C032 C087 C076 -178.2(6)
N10 C076 C087 N11 171.2(6)
C201 C076 C087 N11 -3.7(10)
N10 C076 C087 C032 -10.8(10)
C201 C076 C087 C032 174.2(7)
C034 N12 N11 C087 -2.4(10)
C032 C087 N11 N12 1.9(10)
C076 C087 N11 N12 180.0(6)
C114 N22 C094 O12 -11.3(12)
C114 N22 C094 C071 166.2(7)
C224 C071 C094 O12 73.8(9)
C187 C071 C094 O12 -45.5(10)
C189 C071 C094 O12 -163.9(8)
C224 C071 C094 N22 -103.8(8)
C187 C071 C094 N22 136.9(7)
C189 C071 C094 N22 18.5(10)
C135 N20 C095 O11 -5.6(12)
C135 N20 C095 C068 172.7(7)
N19 C068 C095 O11 170.2(7)
C125 C068 C095 O11 -12.9(11)
N19 C068 C095 N20 -8.1(10)
C125 C068 C095 N20 168.8(7)
C106 N42 C096 N43 172.1(7)
C106 N42 C096 C122 -3.6(12)
C212 N43 C096 N42 168.4(8)
C212 N43 C096 C122 -16.2(14)
O17 C084 C098 C157 2.3(11)
C085 C084 C098 C157 177.8(8)
O17 C084 C098 C117 -178.4(6)
C085 C084 C098 C117 -2.9(10)
C029 C064 C099 C063 -2.4(12)
C144 C063 C099 C064 178.5(8)
C058 C063 C099 C064 0.3(11)
O1 C035 C100 C111 85.5(8)
N1 C035 C100 C111 -93.2(8)
O1 C035 C100 C213 -154.2(8)
N1 C035 C100 C213 27.1(10)
O1 C035 C100 C207 -34.1(10)
N1 C035 C100 C207 147.2(7)
C150 N28 C102 O16 2.8(11)
C150 N28 C102 C121 -178.1(6)
C023 N15 C103 N14 -178.5(6)
C023 N15 C103 C097 2.5(10)
C079 N14 C103 N15 169.3(6)
C079 N14 C103 C097 -11.7(11)
C138 C097 C103 N15 -3.5(11)
C138 C097 C103 N14 177.7(7)
C096 N42 C106 N41 -180.0(7)
C096 N42 C106 C154 1.8(11)
C193 N41 C106 N42 157.4(8)
C193 N41 C106 C154 -24.3(12)
C173 O8 C112 C127 -5.0(12)
C173 O8 C112 C033 175.0(8)
C023 C033 C112 C127 1.6(11)
C138 C033 C112 C127 -179.0(8)
C023 C033 C112 O8 -178.4(7)
C138 C033 C112 O8 1.1(11)
C062 N13 C113 C168 0.0(10)
C062 N13 C113 C034 178.3(6)
N12 C034 C113 N13 176.3(6)
C070 C034 C113 N13 -6.3(10)
N12 C034 C113 C168 -5.3(10)
C070 C034 C113 C168 172.1(7)
C135 N21 C114 C046 0.7(10)
C135 N21 C114 N22 176.6(6)
C115 C046 C114 N21 0.7(10)
C115 C046 C114 N22 -174.8(7)
C094 N22 C114 N21 173.2(7)
C094 N22 C114 C046 -10.9(11)
C114 C046 C115 C152 1.1(11)
C121 N29 C117 N30 177.9(6)
C121 N29 C117 C098 -1.5(10)
C134 N30 C117 N29 179.2(6)
C134 N30 C117 C098 -1.3(9)
C157 C098 C117 N29 -178.9(7)
C084 C098 C117 N29 1.7(10)
C157 C098 C117 N30 1.7(10)
C084 C098 C117 N30 -177.7(6)
C158 N5 C118 N4 177.0(6)
C158 N5 C118 C147 0.6(11)
C163 N4 C118 N5 -177.3(7)
C163 N4 C118 C147 -0.9(11)
C078 N9 C120 O6 3.2(11)
C078 N9 C120 C060 -177.7(6)
N10 C060 C120 O6 -179.5(7)
C137 C060 C120 O6 -2.1(11)
N10 C060 C120 N9 1.4(9)
C137 C060 C120 N9 178.8(7)
C117 N29 C121 C085 2.5(10)
C117 N29 C121 C102 178.6(6)
C084 C085 C121 N29 -3.7(11)
C084 C085 C121 C102 -179.9(6)
O16 C102 C121 N29 175.2(7)
N28 C102 C121 N29 -3.9(9)
O16 C102 C121 C085 -8.4(10)
N28 C102 C121 C085 172.5(6)
N42 C096 C122 C164 3.2(13)
N43 C096 C122 C164 -171.8(9)
N13 C062 C123 C188 -1.8(12)
C079 C062 C123 C188 179.4(8)
N19 C068 C125 C144 0.2(12)
C095 C068 C125 C144 -176.4(7)
C141 N2 C126 C186 -1.7(10)
C141 N2 C126 N3 175.6(6)
C170 N3 C126 N2 163.5(7)
C170 N3 C126 C186 -19.2(12)
O8 C112 C127 C061 179.8(7)
C033 C112 C127 C061 -0.1(12)
N16 C061 C127 C112 -2.1(12)
C038 C061 C127 C112 176.8(7)
C192 N37 C129 C182 3.2(10)
C192 N37 C129 C171 -178.5(6)
C218 O5 C130 C160 -0.6(16)
C218 O5 C130 C050 178.1(11)
C210 C050 C130 O5 3.2(13)
C065 C050 C130 O5 -179.5(7)
C210 C050 C130 C160 -177.9(9)
C065 C050 C130 C160 -0.6(13)
C158 N6 C131 O3 7.0(12)
C158 N6 C131 C215 -175.4(7)
C178 N24 C133 N25 -179.5(7)
C178 N24 C133 C214 0.7(12)
C172 N25 C133 N24 155.1(8)
C172 N25 C133 C214 -25.2(13)
C117 N30 C134 C124 -0.6(11)
C117 N30 C134 N31 178.9(6)
C157 C124 C134 N30 2.1(11)
C157 C124 C134 N31 -177.4(7)
C235 N31 C134 N30 166.8(8)
C235 N31 C134 C124 -13.7(11)
C114 N21 C135 N20 175.4(6)
C114 N21 C135 C152 -3.7(10)
C095 N20 C135 N21 173.4(7)
C095 N20 C135 C152 -7.6(11)
N10 C060 C137 C231 -0.7(12)
C120 C060 C137 C231 -178.1(8)
C103 C097 C138 C033 2.0(11)
C023 C033 C138 C097 0.1(11)
C112 C033 C138 C097 -179.3(7)
C174 N40 C139 C208 2.1(11)
C174 N40 C139 C193 178.6(6)
C150 N27 C140 N26 -179.7(6)
C150 N27 C140 C136 2.4(10)
C145 N26 C140 N27 179.3(6)
C145 N26 C140 C136 -2.8(10)
C194 C136 C140 N27 178.7(7)
C217 C136 C140 N27 -3.1(11)
C194 C136 C140 N26 1.0(11)
C217 C136 C140 N26 179.2(7)
C126 N2 C141 C088 -0.4(10)
C126 N2 C141 N1 174.3(6)
C203 C088 C141 N2 2.2(10)
C203 C088 C141 N1 -171.8(7)
C035 N1 C141 N2 175.3(7)
C035 N1 C141 C088 -10.0(12)
C179 N32 C142 C227 0.3(12)
C179 N32 C142 C143 -177.4(8)
C146 C128 C143 N33 -5.8(13)
C146 C128 C143 C142 179.2(8)
N32 C142 C143 N33 170.0(7)
C227 C142 C143 N33 -7.6(12)
N32 C142 C143 C128 -14.5(12)
C227 C142 C143 C128 167.9(8)
C184 O10 C144 C125 4.1(12)
C184 O10 C144 C063 -176.7(7)
C068 C125 C144 O10 177.9(7)
C068 C125 C144 C063 -1.2(12)
C058 C063 C144 O10 179.1(7)
C099 C063 C144 O10 1.0(11)
C058 C063 C144 C125 -1.7(11)
C099 C063 C144 C125 -179.7(8)
C140 N26 C145 C197 3.3(11)
C140 N26 C145 C172 -178.6(6)
C143 C128 C146 C132 3.2(13)
N34 C132 C146 C128 -1.1(12)
C219 C132 C146 C128 -178.1(8)
N5 C118 C147 C151 179.2(8)
N4 C118 C147 C151 3.0(12)
N5 C118 C147 C205 -2.2(12)
N4 C118 C147 C205 -178.3(7)
C128 C143 N33 N34 6.0(13)
C142 C143 N33 N34 -178.7(7)
C140 N27 C150 N28 179.0(6)
C140 N27 C150 C081 0.5(10)
C102 N28 C150 N27 172.1(6)
C102 N28 C150 C081 -9.3(11)
C217 C081 C150 N27 -2.6(12)
C217 C081 C150 N28 179.0(8)
C181 O4 C151 C169 1.9(14)
C181 O4 C151 C147 -177.3(9)
C205 C147 C151 C169 179.6(9)
C118 C147 C151 C169 -1.9(13)
C205 C147 C151 O4 -1.2(13)
C118 C147 C151 O4 177.3(7)
C046 C115 C152 C135 -3.9(11)
N21 C135 C152 C115 5.2(10)
N20 C135 C152 C115 -173.8(7)
C084 O17 C153 C209 -175.7(8)
N42 C106 C154 C164 0.3(12)
N41 C106 C154 C164 -177.8(8)
C143 N33 N34 C132 -3.5(12)
C146 C132 N34 N33 1.3(12)
C219 C132 N34 N33 178.4(8)
C084 C098 C157 C124 179.2(7)
C117 C098 C157 C124 -0.1(11)
C134 C124 C157 C098 -1.6(11)
C118 N5 C158 C090 2.1(11)
C118 N5 C158 N6 178.7(6)
C205 C090 C158 N5 -2.8(12)
C205 C090 C158 N6 -179.2(7)
C131 N6 C158 N5 167.7(7)
C131 N6 C158 C090 -15.5(12)
O5 C130 C160 C215 178.6(8)
C050 C130 C160 C215 -0.1(14)
C118 N4 C163 C169 -2.5(12)
C118 N4 C163 C170 -179.1(7)
C106 C154 C164 C122 -0.6(14)
C096 C122 C164 C154 -1.0(15)
C174 N39 C165 C116 -4.1(11)
C174 N39 C165 N38 178.3(6)
C190 C116 C165 N39 2.8(12)
C190 C116 C165 N38 -179.7(7)
C171 N38 C165 N39 179.0(6)
C171 N38 C165 C116 1.3(11)
C254 O20 C166 C182 -7.6(16)
C254 O20 C166 C159 170.5(11)
C192 C159 C166 O20 -178.2(8)
C191 C159 C166 O20 2.5(12)
C192 C159 C166 C182 0.2(12)
C191 C159 C166 C182 -179.0(8)
N13 C113 C168 C188 -0.2(11)
C034 C113 C168 C188 -178.5(7)
O4 C151 C169 C163 179.8(8)
C147 C151 C169 C163 -1.1(14)
N4 C163 C169 C151 3.5(14)
C170 C163 C169 C151 -179.8(8)
C126 N3 C170 O2 0.9(14)
C126 N3 C170 C163 177.0(7)
N4 C163 C170 O2 169.8(8)
C169 C163 C170 O2 -7.1(12)
N4 C163 C170 N3 -6.4(10)
C169 C163 C170 N3 176.7(7)
C165 N38 C171 O21 -2.5(12)
C165 N38 C171 C129 175.2(6)
N37 C129 C171 O21 171.1(7)
C182 C129 C171 O21 -10.5(11)
N37 C129 C171 N38 -6.8(9)
C182 C129 C171 N38 171.7(7)
C133 N25 C172 O13 9.0(14)
C133 N25 C172 C145 -168.6(7)
N26 C145 C172 O13 173.8(8)
C197 C145 C172 O13 -7.9(13)
N26 C145 C172 N25 -8.6(10)
C197 C145 C172 N25 169.7(7)
C112 O8 C173 C252 -176.5(10)
C165 N39 C174 N40 -177.6(6)
C165 N39 C174 C175 2.9(10)
C139 N40 C174 N39 177.6(6)
C139 N40 C174 C175 -3.0(10)
N39 C174 C175 C190 -0.7(11)
N40 C174 C175 C190 179.9(7)
N39 C174 C175 C185 -177.5(7)
N40 C174 C175 C185 3.1(10)
N8 C078 C176 C210 0.3(12)
N9 C078 C176 C210 -176.6(8)
C133 N24 C178 N23 175.5(7)
C133 N24 C178 C202 -0.1(12)
C256 N23 C178 N24 -173.9(9)
C256 N23 C178 C202 1.4(15)
C142 N32 C179 C216 0.5(13)
C142 N32 C179 C235 177.7(7)
C151 O4 C181 C167 179.3(10)
C221 C167 C181 O4 -66.1(15)
C251 C167 C181 O4 65.8(15)
O20 C166 C182 C129 179.8(9)
C159 C166 C182 C129 1.6(12)
N37 C129 C182 C166 -3.6(13)
C171 C129 C182 C166 178.1(8)
C192 N36 C183 N50 178.1(6)
C192 N36 C183 C211 3.2(11)
C502 N50 C183 N36 172.7(7)
C502 N50 C183 C211 -12.3(13)
C144 O10 C184 C162 -177.4(8)
C240 C162 C184 O10 -172.3(9)
C233 C162 C184 O10 64.1(11)
C242 O22 C185 C208 -0.7(14)
C242 O22 C185 C175 177.8(8)
C190 C175 C185 C208 -178.8(8)
C174 C175 C185 C208 -2.3(12)
C190 C175 C185 O22 2.6(12)
C174 C175 C185 O22 179.1(7)
N2 C126 C186 C203 1.6(12)
N3 C126 C186 C203 -175.3(7)
C062 C123 C188 C168 1.5(13)
C113 C168 C188 C123 -0.6(12)
C174 C175 C190 C116 -0.6(12)
C185 C175 C190 C116 175.8(8)
C165 C116 C190 C175 -0.3(12)
C192 C159 C191 C211 0.6(13)
C166 C159 C191 C211 179.9(9)
C191 C159 C192 N37 178.9(7)
C166 C159 C192 N37 -0.4(12)
C191 C159 C192 N36 0.3(12)
C166 C159 C192 N36 -179.0(7)
C129 N37 C192 C159 -1.2(10)
C129 N37 C192 N36 177.5(6)
C183 N36 C192 C159 -2.2(11)
C183 N36 C192 N37 179.1(6)
C106 N41 C193 O23 9.6(13)
C106 N41 C193 C139 -170.1(7)
N40 C139 C193 O23 178.8(7)
C208 C139 C193 O23 -4.3(11)
N40 C139 C193 N41 -1.5(10)
C208 C139 C193 N41 175.4(7)
C223 O15 C194 C197 -9.5(14)
C223 O15 C194 C136 169.0(9)
C140 C136 C194 O15 -178.0(7)
C217 C136 C194 O15 4.0(13)
C140 C136 C194 C197 0.6(12)
C217 C136 C194 C197 -177.4(8)
N26 C145 C197 C194 -1.8(13)
C172 C145 C197 C194 -179.9(8)
O15 C194 C197 C145 178.1(8)
C136 C194 C197 C145 -0.3(13)
N10 C076 C201 C231 3.3(12)
C087 C076 C201 C231 177.7(8)
N24 C178 C202 C225 -2.8(14)
N23 C178 C202 C225 -177.8(9)
C141 C088 C203 C186 -2.1(11)
C126 C186 C203 C088 0.4(12)
C158 C090 C205 C147 0.9(13)
C151 C147 C205 C090 179.8(9)
C118 C147 C205 C090 1.3(13)
O22 C185 C208 C139 179.8(8)
C175 C185 C208 C139 1.4(13)
N40 C139 C208 C185 -1.3(13)
C193 C139 C208 C185 -177.9(8)
O17 C153 C209 C248 -64.6(14)
O17 C153 C209 C253 66.0(11)
C078 C176 C210 C050 -2.5(13)
C130 C050 C210 C176 -179.9(9)
C065 C050 C210 C176 2.9(13)
C159 C191 C211 C183 0.3(14)
N36 C183 C211 C191 -2.4(14)
N50 C183 C211 C191 -176.7(8)
C096 N43 C212 O24 -10.5(15)
C096 N43 C212 C196 173.4(8)
C229 C196 C212 O24 -101.7(12)
C199 C196 C212 O24 138.9(11)
C228 C196 C212 O24 16.6(14)
C229 C196 C212 N43 74.6(12)
C199 C196 C212 N43 -44.8(12)
C228 C196 C212 N43 -167.1(10)
N24 C133 C214 C225 1.7(13)
N25 C133 C214 C225 -178.0(9)
C065 N7 C215 C160 -0.2(12)
C065 N7 C215 C131 -178.7(7)
C130 C160 C215 N7 0.5(14)
C130 C160 C215 C131 179.0(8)
O3 C131 C215 N7 168.9(7)
N6 C131 C215 N7 -8.6(10)
O3 C131 C215 C160 -9.7(12)
N6 C131 C215 C160 172.8(7)
N32 C179 C216 C226 -4.4(14)
C235 C179 C216 C226 178.4(8)
C150 C081 C217 C136 1.7(13)
C194 C136 C217 C081 178.9(9)
C140 C136 C217 C081 0.9(13)
C130 O5 C218 C258 171.3(12)
C241 N35 C219 C236 -4.3(14)
C241 N35 C219 C132 177.2(8)
N34 C132 C219 N35 172.2(8)
C146 C132 C219 N35 -10.8(13)
N34 C132 C219 C236 -6.4(13)
C146 C132 C219 C236 170.6(9)
C194 O15 C223 C198 -177.9(9)
C245 C198 C223 O15 62.9(14)
C504 C198 C223 O15 -177.8(14)
C133 C214 C225 C202 -4.9(17)
C178 C202 C225 C214 5.5(17)
C179 C216 C226 C227 7.7(14)
C216 C226 C227 C142 -7.3(15)
N32 C142 C227 C226 3.0(14)
C143 C142 C227 C226 -179.5(9)
C060 C137 C231 C201 0.4(14)
C076 C201 C231 C137 -1.6(14)
C134 N31 C235 O18 -2.1(14)
C134 N31 C235 C179 176.5(7)
N32 C179 C235 O18 177.3(9)
C216 C179 C235 O18 -5.3(13)
N32 C179 C235 N31 -1.4(11)
C216 C179 C235 N31 176.0(8)
C238 C234 C236 C219 0.5(18)
N35 C219 C236 C234 3.0(16)
C132 C219 C236 C234 -178.6(10)
C236 C234 C238 C241 -2(2)
C234 C238 C241 N35 1.0(18)
C234 C238 C241 C502 -178.5(11)
C219 N35 C241 C238 2.4(14)
C219 N35 C241 C502 -178.1(9)
C185 O22 C242 C501 -173.6(12)
O8 C173 C252 C500 65.5(16)
O8 C173 C252 C250 -77.1(13)
C166 O20 C254 C503 -158.3(11)
C178 N23 C256 O14 -6.2(16)
C178 N23 C256 C232 176.9(9)
C260 C232 C256 O14 6.8(16)
C255 C232 C256 O14 -113.6(12)
C220 C232 C256 O14 127.4(12)
C260 C232 C256 N23 -176.6(9)
C255 C232 C256 N23 63.0(12)
C220 C232 C256 N23 -56.0(13)
O5 C218 C258 C914 66.3(18)
O5 C218 C258 C915 -61(3)
C183 N50 C502 O19 3.4(17)
C183 N50 C502 C241 176.8(8)
C238 C241 C502 O19 -11.3(16)
N35 C241 C502 O19 169.3(10)
C238 C241 C502 N50 174.5(9)
N35 C241 C502 N50 -4.9(12)
O22 C242 C501 C600 -76.7(17)
O22 C242 C501 C940 80(3)
O20 C254 C503 C910 -91.8(17)
O20 C254 C503 C800 64(2)
